data_2207950
loop_
_publ_author_name
'Butcher, Ray J.'
'Purdy, Andrew P.'

_publ_section_title
Octakis(\m~3~-<i>tert</i>-butylthiolato)bis(<i>tert</i>-butylthiolato)hexakis(1-methylpyrrolidin-2-one)-\m~6~-sulfido-hexabarium(II)
_journal_coeditor_code AC6221
_journal_issue 2
_journal_name_full 'Acta Crystallographica Section E'
_journal_page_first m342
_journal_page_last m344
_journal_paper_doi 10.1107/S1600536805042017
_journal_volume 62
_journal_year 2006
_chemical_formula_iupac '[Ba6 (C4 H9 S)10 S (C5 H9 N O)6]'
_chemical_formula_moiety 'C70 H144 Ba6 N6 O6 S11'
_chemical_formula_sum 'C70 H144 Ba6 N6 O6 S11'
_chemical_formula_weight 2340.60
_chemical_name_systematic
;
Octakis(\m~3~-tert-butylthiolato)bis(tert-butylthiolato)hexakis(1-
methylpyrrolidin-2-one)-\m~6~-sulfido-hexabarium(II)
;
_space_group_IT_number 5
_symmetry_cell_setting monoclinic
_symmetry_space_group_name_Hall 'C 2y'
_symmetry_space_group_name_H-M 'C 1 2 1'
_atom_sites_solution_hydrogens geom
_atom_sites_solution_primary direct
_atom_sites_solution_secondary difmap
_audit_creation_method SHELXL-97
_cell_angle_alpha 90.00
_cell_angle_beta 131.3910(10)
_cell_angle_gamma 90.00
_cell_formula_units_Z 2
_cell_length_a 21.0316(11)
_cell_length_b 21.7686(11)
_cell_length_c 15.2669(8)
_cell_measurement_reflns_used 7746
_cell_measurement_temperature 296(2)
_cell_measurement_theta_max 29.227
_cell_measurement_theta_min 2.582
_cell_volume 5243.7(5)
_computing_cell_refinement SMART
_computing_data_collection 'SMART (Bruker, 1998)'
_computing_data_reduction 'SAINT (Bruker, 1999)'
_computing_molecular_graphics 'SHELXTL (Bruker, 1999)'
_computing_publication_material SHELXTL
_computing_structure_refinement 'SHELXL97 (Sheldrick, 1997)'
_computing_structure_solution 'SHELXS97 (Sheldrick, 1997)'
_diffrn_ambient_temperature 296(2)
_diffrn_measured_fraction_theta_full 0.925
_diffrn_measured_fraction_theta_max 0.925
_diffrn_measurement_device_type 'Bruker SMART 1K CCD area-detector'
_diffrn_measurement_method '\f and \w'
_diffrn_radiation_monochromator graphite
_diffrn_radiation_source 'fine-focus sealed tube'
_diffrn_radiation_type MoK\a
_diffrn_radiation_wavelength 0.71073
_diffrn_reflns_av_R_equivalents 0.0229
_diffrn_reflns_av_sigmaI/netI 0.0286
_diffrn_reflns_limit_h_max 25
_diffrn_reflns_limit_h_min -27
_diffrn_reflns_limit_k_max 29
_diffrn_reflns_limit_k_min -29
_diffrn_reflns_limit_l_max 20
_diffrn_reflns_limit_l_min -20
_diffrn_reflns_number 21162
_diffrn_reflns_theta_full 29.33
_diffrn_reflns_theta_max 29.33
_diffrn_reflns_theta_min 1.63
_diffrn_standards_number 0
_exptl_absorpt_coefficient_mu 2.478
_exptl_absorpt_correction_T_max 0.609
_exptl_absorpt_correction_T_min 0.498
_exptl_absorpt_correction_type multi-scan
_exptl_absorpt_process_details '(SADABS; Sheldrick, 1996)'
_exptl_crystal_colour clear
_exptl_crystal_density_diffrn 1.482
_exptl_crystal_density_method 'not measured'
_exptl_crystal_description chunk
_exptl_crystal_F_000 2328
_exptl_crystal_size_max 0.4
_exptl_crystal_size_mid 0.3
_exptl_crystal_size_min 0.2
_refine_diff_density_max 0.651
_refine_diff_density_min -0.630
_refine_ls_abs_structure_details 'Flack (1983), 4126 Friedel pairs?'
_refine_ls_abs_structure_Flack 0.45(2)
_refine_ls_extinction_method none
_refine_ls_goodness_of_fit_ref 1.052
_refine_ls_hydrogen_treatment constr
_refine_ls_matrix_type full
_refine_ls_number_parameters 416
_refine_ls_number_reflns 11503
_refine_ls_number_restraints 43
_refine_ls_restrained_S_all 1.050
_refine_ls_R_factor_all 0.0454
_refine_ls_R_factor_gt 0.0357
_refine_ls_shift/su_max 0.006
_refine_ls_shift/su_mean 0.001
_refine_ls_structure_factor_coef Fsqd
_refine_ls_weighting_details 'calc w=1/[\s^2^(Fo^2^)+(0.029P)^2^+14.7453P] where P=(Fo^2^+2Fc^2^)/3'
_refine_ls_weighting_scheme calc
_refine_ls_wR_factor_gt 0.0767
_refine_ls_wR_factor_ref 0.0818
_reflns_number_gt 9871
_reflns_number_total 11503
_reflns_threshold_expression I>2\s(I)
_cod_data_source_file ac6221.cif
_cod_data_source_block I
_cod_original_sg_symbol_H-M 'C 2'
_cod_database_code 2207950
_cod_database_fobs_code 2207950

loop_
_symmetry_equiv_pos_as_xyz
'x, y, z'
'-x, y, -z'
'x+1/2, y+1/2, z'
'-x+1/2, y+1/2, -z'

loop_
_atom_site_label
_atom_site_fract_x
_atom_site_fract_y
_atom_site_fract_z
_atom_site_U_iso_or_equiv
_atom_site_adp_type
_atom_site_calc_flag
_atom_site_refinement_flags
_atom_site_occupancy
_atom_site_disorder_assembly
_atom_site_disorder_group
_atom_site_type_symbol
Ba1 0.5000 0.07550(8) 0.5000 0.0459(2) Uani d S 1 . . Ba
Ba2 0.5000 -0.22497(8) 0.5000 0.04102(18) Uani d S 1 . . Ba
Ba3 0.625893(16) -0.07280(8) 0.45870(2) 0.04401(7) Uani d . 1 . . Ba
Ba4 0.342944(16) -0.07566(8) 0.22212(2) 0.04351(7) Uani d . 1 . . Ba
S 0.5000 -0.07433(18) 0.5000 0.0357(3) Uani d S 1 . . S
S11 0.48132(17) 0.02489(13) 0.2883(2) 0.0531(6) Uani d . 1 A . S
S21 0.48445(16) -0.17189(13) 0.2870(2) 0.0477(6) Uani d D 1 A . S
S12 0.69401(17) 0.02129(13) 0.6602(3) 0.0541(6) Uani d . 1 . . S
S22 0.69087(17) -0.17457(13) 0.6531(2) 0.0517(6) Uani d . 1 . . S
S4A 0.2074(3) -0.0734(5) -0.0526(3) 0.0938(16) Uani d P 0.810(15) A 1 S
S4B 0.2290(13) -0.1022(14) -0.0373(15) 0.0938(16) Uani d P 0.190(15) A 2 S
O1A 0.4062(5) 0.1789(3) 0.4249(8) 0.142(3) Uani d . 1 . . O
C1A 0.3823(6) 0.2301(4) 0.4107(12) 0.102(3) Uani d . 1 A . C
N2A 0.3324(7) 0.2611(5) 0.3212(12) 0.138(4) Uani d . 1 . . N
C3A 0.2818(11) 0.2352(8) 0.2105(16) 0.202(8) Uani d . 1 A . C
H3AA 0.3081 0.1984 0.2129 0.303 Uiso calc R 1 . . H
H3AB 0.2752 0.2639 0.1572 0.303 Uiso calc R 1 . . H
H3AC 0.2272 0.2255 0.1848 0.303 Uiso calc R 1 . . H
C4A 0.3127(11) 0.3231(7) 0.3301(18) 0.156(8) Uani d . 1 A . C
H4AA 0.2678 0.3482 0.2725 0.187 Uiso calc R 1 . . H
C5A 0.3790(14) 0.3351(7) 0.4483(18) 0.169(8) Uani d . 1 . . C
H5AA 0.3579 0.3585 0.4785 0.203 Uiso calc R 1 A . H
H5AB 0.4218 0.3596 0.4579 0.203 Uiso calc R 1 . . H
C6A 0.4197(9) 0.2742(5) 0.5189(14) 0.143(5) Uani d . 1 A . C
H6AA 0.4000 0.2631 0.5590 0.172 Uiso calc R 1 . . H
H6AB 0.4811 0.2757 0.5740 0.172 Uiso calc R 1 . . H
O1B 0.5597(4) -0.3248(2) 0.6384(5) 0.0873(17) Uani d . 1 . . O
C1B 0.5795(6) -0.3529(4) 0.7227(7) 0.079(2) Uani d . 1 A . C
N2B 0.6495(5) -0.3485(4) 0.8277(7) 0.092(2) Uani d . 1 . . N
C3B 0.7147(7) -0.3084(5) 0.8620(10) 0.122(4) Uani d . 1 A . C
H3BA 0.6945 -0.2814 0.7984 0.183 Uiso calc R 1 . . H
H3BB 0.7618 -0.3317 0.8831 0.183 Uiso calc R 1 . . H
H3BC 0.7324 -0.2846 0.9278 0.183 Uiso calc R 1 . . H
C4B 0.6600(7) -0.3879(5) 0.9140(9) 0.099(3) Uani d . 1 A . C
H4BA 0.6779 -0.3644 0.9810 0.119 Uiso calc R 1 . . H
H4BB 0.7010 -0.4203 0.9402 0.119 Uiso calc R 1 . . H
C5B 0.5730(8) -0.4137(6) 0.8474(10) 0.130(4) Uani d . 1 . . C
H5BA 0.5452 -0.3939 0.8711 0.156 Uiso calc R 1 A . H
H5BB 0.5759 -0.4575 0.8613 0.156 Uiso calc R 1 . . H
C6B 0.5254(8) -0.4013(5) 0.7202(9) 0.111(3) Uani d . 1 A . C
H6BA 0.4690 -0.3856 0.6811 0.133 Uiso calc R 1 . . H
H6BB 0.5205 -0.4383 0.6808 0.133 Uiso calc R 1 . . H
O1C 0.7173(3) -0.0532(2) 0.3931(4) 0.0708(14) Uani d . 1 . . O
C1C 0.7583(4) -0.0239(3) 0.3758(6) 0.0598(16) Uani d . 1 A . C
N2C 0.7398(4) -0.0202(3) 0.2739(6) 0.0694(16) Uani d . 1 . . N
C3C 0.6653(6) -0.0475(4) 0.1661(7) 0.097(3) Uani d . 1 A . C
H3CA 0.6422 -0.0781 0.1836 0.146 Uiso calc R 1 . . H
H3CB 0.6809 -0.0664 0.1257 0.146 Uiso calc R 1 . . H
H3CC 0.6237 -0.0163 0.1177 0.146 Uiso calc R 1 . . H
C4C 0.7918(8) 0.0211(6) 0.2726(10) 0.099(4) Uani d . 1 A . C
H4CA 0.7623 0.0594 0.2349 0.118 Uiso calc R 1 . . H
H4CB 0.8082 0.0032 0.2319 0.118 Uiso calc R 1 . . H
C5C 0.8662(9) 0.0311(7) 0.3963(13) 0.127(5) Uani d . 1 . . C
H5CA 0.8841 0.0737 0.4105 0.152 Uiso calc R 1 A . H
H5CB 0.9130 0.0052 0.4207 0.152 Uiso calc R 1 . . H
C6C 0.8354(6) 0.0135(5) 0.4625(8) 0.092(3) Uani d . 1 A . C
H6CA 0.8781 -0.0102 0.5322 0.110 Uiso calc R 1 . . H
H6CB 0.8220 0.0498 0.4844 0.110 Uiso calc R 1 . . H
C111 0.4834(4) 0.0819(2) 0.2016(5) 0.0628(17) Uani d D 1 . . C
C112 0.4393(8) 0.0561(6) 0.0808(7) 0.099(5) Uiso d PD 0.636(14) A 1 C
H11A 0.4394 0.0864 0.0352 0.149 Uiso calc PR 0.636(14) A 1 H
H11B 0.3819 0.0455 0.0430 0.149 Uiso calc PR 0.636(14) A 1 H
H11C 0.4687 0.0200 0.0879 0.149 Uiso calc PR 0.636(14) A 1 H
C113 0.5754(4) 0.0958(7) 0.2637(11) 0.127(7) Uiso d PD 0.636(14) A 1 C
H11D 0.5778 0.1257 0.2196 0.191 Uiso calc PR 0.636(14) A 1 H
H11E 0.6033 0.0588 0.2705 0.191 Uiso calc PR 0.636(14) A 1 H
H11F 0.6034 0.1118 0.3401 0.191 Uiso calc PR 0.636(14) A 1 H
C114 0.4391(8) 0.1406(5) 0.1900(12) 0.125(7) Uiso d PD 0.636(14) A 1 C
H11G 0.4396 0.1696 0.1432 0.188 Uiso calc PR 0.636(14) A 1 H
H11H 0.4682 0.1577 0.2661 0.188 Uiso calc PR 0.636(14) A 1 H
H11I 0.3816 0.1315 0.1535 0.188 Uiso calc PR 0.636(14) A 1 H
C115 0.3948(6) 0.0890(10) 0.0828(10) 0.119(12) Uiso d PD 0.364(14) A 2 C
H11J 0.3960 0.1187 0.0375 0.179 Uiso calc PR 0.364(14) A 2 H
H11K 0.3567 0.1025 0.0931 0.179 Uiso calc PR 0.364(14) A 2 H
H11L 0.3759 0.0502 0.0430 0.179 Uiso calc PR 0.364(14) A 2 H
C116 0.5437(11) 0.0601(10) 0.1853(19) 0.095(9) Uiso d PD 0.364(14) A 2 C
H11M 0.5444 0.0895 0.1390 0.142 Uiso calc PR 0.364(14) A 2 H
H11N 0.5250 0.0211 0.1463 0.142 Uiso calc PR 0.364(14) A 2 H
H11O 0.5997 0.0561 0.2601 0.142 Uiso calc PR 0.364(14) A 2 H
C117 0.5135(13) 0.1434(6) 0.2644(18) 0.111(10) Uiso d PD 0.364(14) A 2 C
H11P 0.5133 0.1733 0.2180 0.166 Uiso calc PR 0.364(14) A 2 H
H11Q 0.5699 0.1392 0.3386 0.166 Uiso calc PR 0.364(14) A 2 H
H11R 0.4762 0.1567 0.2764 0.166 Uiso calc PR 0.364(14) A 2 H
C121 0.7956(3) 0.0548(2) 0.7238(4) 0.0576(18) Uani d D 1 A . C
C122 0.8516(5) 0.0050(3) 0.7356(7) 0.089(2) Uiso d D 1 . . C
H12A 0.9053 0.0224 0.7684 0.134 Uiso calc R 1 A . H
H12B 0.8247 -0.0118 0.6600 0.134 Uiso calc R 1 . . H
H12C 0.8603 -0.0270 0.7859 0.134 Uiso calc R 1 . . H
C123 0.8380(6) 0.0811(4) 0.8436(5) 0.116(4) Uiso d D 1 . . C
H12D 0.8917 0.0987 0.8767 0.175 Uiso calc R 1 A . H
H12E 0.8467 0.0489 0.8936 0.175 Uiso calc R 1 . . H
H12F 0.8025 0.1123 0.8362 0.175 Uiso calc R 1 . . H
C124 0.7825(5) 0.1056(3) 0.6448(6) 0.091(3) Uiso d D 1 . . C
H12G 0.8363 0.1229 0.6781 0.137 Uiso calc R 1 A . H
H12H 0.7471 0.1371 0.6374 0.137 Uiso calc R 1 . . H
H12I 0.7557 0.0890 0.5692 0.137 Uiso calc R 1 . . H
C211 0.4905(3) -0.19111(16) 0.1752(4) 0.0630(17) Uani d D 1 . . C
C212 0.5824(4) -0.2030(6) 0.2338(7) 0.076(5) Uiso d PD 0.545(16) A 1 C
H21A 0.5853 -0.2150 0.1760 0.114 Uiso calc PR 0.545(16) A 1 H
H21B 0.6050 -0.2352 0.2904 0.114 Uiso calc PR 0.545(16) A 1 H
H21C 0.6149 -0.1662 0.2720 0.114 Uiso calc PR 0.545(16) A 1 H
C213 0.4562(7) -0.1378(3) 0.0901(7) 0.083(5) Uiso d PD 0.545(16) A 1 C
H21D 0.4607 -0.1474 0.0330 0.125 Uiso calc PR 0.545(16) A 1 H
H21E 0.4884 -0.1014 0.1320 0.125 Uiso calc PR 0.545(16) A 1 H
H21F 0.3978 -0.1310 0.0518 0.125 Uiso calc PR 0.545(16) A 1 H
C214 0.4381(7) -0.2484(4) 0.1094(8) 0.114(7) Uiso d PD 0.545(16) A 1 C
H21G 0.4447 -0.2601 0.0552 0.171 Uiso calc PR 0.545(16) A 1 H
H21H 0.3795 -0.2399 0.0677 0.171 Uiso calc PR 0.545(16) A 1 H
H21I 0.4571 -0.2812 0.1638 0.171 Uiso calc PR 0.545(16) A 1 H
C215 0.5140(10) -0.1339(3) 0.1446(10) 0.139(11) Uiso d PD 0.455(16) A 2 C
H21J 0.5201 -0.1444 0.0895 0.209 Uiso calc PR 0.455(16) A 2 H
H21K 0.5664 -0.1176 0.2141 0.209 Uiso calc PR 0.455(16) A 2 H
H21L 0.4701 -0.1037 0.1110 0.209 Uiso calc PR 0.455(16) A 2 H
C216 0.4050(5) -0.2150(7) 0.0664(6) 0.062(5) Uiso d PD 0.455(16) A 2 C
H21M 0.4092 -0.2277 0.0102 0.094 Uiso calc PR 0.455(16) A 2 H
H21N 0.3634 -0.1830 0.0336 0.094 Uiso calc PR 0.455(16) A 2 H
H21O 0.3884 -0.2494 0.0867 0.094 Uiso calc PR 0.455(16) A 2 H
C217 0.5577(8) -0.2403(5) 0.2223(8) 0.126(10) Uiso d PD 0.455(16) A 2 C
H21P 0.5602 -0.2508 0.1636 0.189 Uiso calc PR 0.455(16) A 2 H
H21Q 0.5434 -0.2761 0.2429 0.189 Uiso calc PR 0.455(16) A 2 H
H21R 0.6118 -0.2250 0.2902 0.189 Uiso calc PR 0.455(16) A 2 H
C221 0.7708(4) -0.2230(3) 0.6699(6) 0.079(3) Uani d D 1 A . C
C222 0.7307(6) -0.2846(4) 0.6111(7) 0.131(4) Uiso d D 1 . . C
H22A 0.7714 -0.3100 0.6186 0.196 Uiso calc R 1 A . H
H22B 0.6826 -0.2782 0.5299 0.196 Uiso calc R 1 . . H
H22C 0.7127 -0.3046 0.6477 0.196 Uiso calc R 1 . . H
C223 0.8474(6) -0.2333(5) 0.7984(6) 0.123(4) Uiso d D 1 . . C
H22D 0.8881 -0.2584 0.8054 0.184 Uiso calc R 1 A . H
H22E 0.8299 -0.2536 0.8353 0.184 Uiso calc R 1 . . H
H22F 0.8727 -0.1944 0.8357 0.184 Uiso calc R 1 . . H
C224 0.7987(7) -0.1912(5) 0.6114(9) 0.158(5) Uiso d D 1 . . C
H22G 0.8397 -0.2163 0.6192 0.236 Uiso calc R 1 A . H
H22H 0.8234 -0.1521 0.6479 0.236 Uiso calc R 1 . . H
H22I 0.7504 -0.1852 0.5301 0.236 Uiso calc R 1 . . H
C41 0.1128(5) -0.1138(4) -0.0998(7) 0.079(2) Uani d . 1 . . C
C42 0.0878(6) -0.0899(5) -0.0344(8) 0.119(4) Uiso d . 1 A . C
H42A 0.0311 -0.1029 -0.0727 0.179 Uiso calc R 1 . . H
H42B 0.0902 -0.0458 -0.0324 0.179 Uiso calc R 1 . . H
H42C 0.1259 -0.1056 0.0440 0.179 Uiso calc R 1 . . H
C43 0.0439(7) -0.0968(5) -0.2241(9) 0.132(4) Uiso d . 1 A . C
H43A -0.0065 -0.1193 -0.2554 0.198 Uiso calc R 1 . . H
H43B 0.0608 -0.1066 -0.2675 0.198 Uiso calc R 1 . . H
H43C 0.0329 -0.0536 -0.2297 0.198 Uiso calc R 1 . . H
C44 0.1182(11) -0.1784(7) -0.0929(15) 0.188(7) Uiso d . 1 A . C
H44A 0.0738 -0.1965 -0.0990 0.282 Uiso d R 1 . . H
H44B 0.1722 -0.1888 -0.0189 0.282 Uiso d R 1 . . H
H44C 0.1152 -0.1936 -0.1546 0.282 Uiso d R 1 . . H

loop_
_atom_site_aniso_label
_atom_site_aniso_U_11
_atom_site_aniso_U_22
_atom_site_aniso_U_33
_atom_site_aniso_U_12
_atom_site_aniso_U_13
_atom_site_aniso_U_23
Ba1 0.0555(6) 0.0363(3) 0.0483(5) 0.000 0.0354(5) 0.000
Ba2 0.0501(5) 0.0379(3) 0.0444(5) 0.000 0.0352(5) 0.000
Ba3 0.04426(13) 0.04951(14) 0.04892(15) -0.0021(3) 0.03535(12) 0.0023(3)
Ba4 0.04080(13) 0.04974(14) 0.03884(13) -0.0013(3) 0.02584(11) -0.0003(3)
S 0.0369(6) 0.0376(6) 0.0375(7) 0.000 0.0267(6) 0.000
S11 0.0632(18) 0.0485(11) 0.0559(17) -0.0072(11) 0.0429(16) 0.0029(11)
S21 0.0561(16) 0.0526(11) 0.0452(15) -0.0046(10) 0.0380(14) -0.0012(10)
S12 0.0454(14) 0.0571(12) 0.0591(16) -0.0071(10) 0.0343(13) -0.0003(11)
S22 0.0498(15) 0.0550(11) 0.0601(17) 0.0095(10) 0.0405(14) 0.0064(11)
S4A 0.0522(18) 0.159(5) 0.0440(11) 0.005(3) 0.0206(13) 0.025(3)
S4B 0.0522(18) 0.159(5) 0.0440(11) 0.005(3) 0.0206(13) 0.025(3)
O1A 0.114(5) 0.055(3) 0.238(10) 0.031(3) 0.109(7) 0.024(5)
C1A 0.077(6) 0.070(5) 0.171(11) 0.018(4) 0.087(7) 0.035(6)
N2A 0.088(6) 0.116(8) 0.174(11) 0.004(6) 0.072(8) 0.025(8)
C3A 0.157(15) 0.195(18) 0.155(16) -0.044(13) 0.061(13) -0.008(13)
C4A 0.116(12) 0.091(9) 0.21(2) 0.059(9) 0.087(13) 0.044(12)
C5A 0.23(2) 0.087(9) 0.25(2) 0.056(11) 0.179(19) 0.030(13)
C6A 0.194(14) 0.095(8) 0.233(16) 0.022(8) 0.180(14) 0.009(9)
O1B 0.140(5) 0.060(3) 0.075(4) 0.023(3) 0.077(4) 0.022(3)
C1B 0.100(6) 0.063(4) 0.055(5) 0.024(4) 0.044(5) 0.003(4)
N2B 0.109(6) 0.087(5) 0.100(6) 0.004(4) 0.077(5) 0.013(4)
C3B 0.107(8) 0.134(9) 0.126(9) -0.039(7) 0.077(8) -0.013(8)
C4B 0.126(9) 0.097(6) 0.087(6) 0.015(6) 0.075(7) 0.029(5)
C5B 0.152(12) 0.114(9) 0.115(9) -0.022(8) 0.085(9) 0.018(7)
C6B 0.145(10) 0.103(7) 0.100(8) -0.001(7) 0.088(8) 0.013(6)
O1C 0.075(3) 0.086(4) 0.079(3) -0.007(2) 0.062(3) 0.005(2)
C1C 0.068(4) 0.064(4) 0.068(4) 0.010(3) 0.053(4) 0.011(3)
N2C 0.088(4) 0.073(4) 0.077(4) -0.001(3) 0.067(4) 0.007(3)
C3C 0.093(6) 0.126(8) 0.071(5) -0.004(5) 0.053(5) 0.008(5)
C4C 0.129(9) 0.107(8) 0.108(8) -0.046(7) 0.099(8) -0.020(6)
C5C 0.145(13) 0.146(12) 0.164(14) -0.034(10) 0.134(13) -0.001(11)
C6C 0.104(7) 0.110(7) 0.081(6) -0.037(6) 0.070(6) -0.024(5)
C111 0.067(4) 0.063(4) 0.049(4) 0.007(3) 0.035(4) 0.016(3)
C121 0.054(4) 0.061(4) 0.058(4) -0.025(3) 0.037(4) -0.019(3)
C211 0.076(5) 0.069(4) 0.057(4) -0.015(4) 0.049(4) -0.012(3)
C221 0.093(7) 0.079(5) 0.098(7) 0.013(5) 0.077(6) 0.002(5)
C41 0.081(5) 0.061(4) 0.077(5) 0.000(4) 0.045(5) -0.003(4)

loop_
_atom_type_symbol
_atom_type_description
_atom_type_scat_dispersion_real
_atom_type_scat_dispersion_imag
_atom_type_scat_source
C C 0.0033 0.0016 'International Tables Vol C Tables 4.2.6.8 and 6.1.1.4'
H H 0.0000 0.0000 'International Tables Vol C Tables 4.2.6.8 and 6.1.1.4'
N N 0.0061 0.0033 'International Tables Vol C Tables 4.2.6.8 and 6.1.1.4'
O O 0.0106 0.0060 'International Tables Vol C Tables 4.2.6.8 and 6.1.1.4'
S S 0.1246 0.1234 'International Tables Vol C Tables 4.2.6.8 and 6.1.1.4'
Ba Ba -0.3244 2.2819 'International Tables Vol C Tables 4.2.6.8 and 6.1.1.4'

loop_
_geom_angle_atom_site_label_1
_geom_angle_atom_site_label_2
_geom_angle_atom_site_label_3
_geom_angle_site_symmetry_1
_geom_angle_site_symmetry_3
_geom_angle
O1A Ba1 O1A . 2_656 66.9(3)
O1A Ba1 S11 . 2_656 106.6(2)
O1A Ba1 S11 2_656 2_656 107.0(2)
O1A Ba1 S11 . . 107.0(2)
O1A Ba1 S11 2_656 . 106.6(2)
S11 Ba1 S11 2_656 . 139.51(8)
O1A Ba1 S . . 146.53(16)
O1A Ba1 S 2_656 . 146.53(16)
S11 Ba1 S 2_656 . 69.76(4)
S11 Ba1 S . . 69.75(4)
O1A Ba1 S12 . . 144.47(17)
O1A Ba1 S12 2_656 . 77.56(16)
S11 Ba1 S12 2_656 . 82.02(7)
S11 Ba1 S12 . . 83.72(7)
S Ba1 S12 . . 68.98(4)
O1A Ba1 S12 . 2_656 77.55(16)
O1A Ba1 S12 2_656 2_656 144.47(17)
S11 Ba1 S12 2_656 2_656 83.72(7)
S11 Ba1 S12 . 2_656 82.02(7)
S Ba1 S12 . 2_656 68.99(4)
S12 Ba1 S12 . 2_656 137.97(8)
O1A Ba1 Ba3 . 2_656 109.10(17)
O1A Ba1 Ba3 2_656 2_656 151.2(2)
S11 Ba1 Ba3 2_656 2_656 45.16(5)
S11 Ba1 Ba3 . 2_656 101.89(4)
S Ba1 Ba3 . 2_656 43.847(8)
S12 Ba1 Ba3 . 2_656 101.24(4)
S12 Ba1 Ba3 2_656 2_656 44.59(5)
O1A Ba1 Ba3 . . 151.2(2)
O1A Ba1 Ba3 2_656 . 109.10(17)
S11 Ba1 Ba3 2_656 . 101.89(4)
S11 Ba1 Ba3 . . 45.16(5)
S Ba1 Ba3 . . 43.846(8)
S12 Ba1 Ba3 . . 44.59(5)
S12 Ba1 Ba3 2_656 . 101.24(4)
Ba3 Ba1 Ba3 2_656 . 87.693(17)
O1A Ba1 Ba4 . 2_656 149.9(2)
O1A Ba1 Ba4 2_656 2_656 109.09(19)
S11 Ba1 Ba4 2_656 2_656 44.40(4)
S11 Ba1 Ba4 . 2_656 102.70(5)
S Ba1 Ba4 . 2_656 44.391(9)
S12 Ba1 Ba4 . 2_656 43.72(4)
S12 Ba1 Ba4 2_656 2_656 102.13(5)
Ba3 Ba1 Ba4 2_656 2_656 59.047(10)
Ba3 Ba1 Ba4 . 2_656 58.911(10)
O1A Ba1 Ba4 . . 109.09(19)
O1A Ba1 Ba4 2_656 . 149.9(2)
S11 Ba1 Ba4 2_656 . 102.70(5)
S11 Ba1 Ba4 . . 44.40(4)
S Ba1 Ba4 . . 44.391(9)
S12 Ba1 Ba4 . . 102.13(5)
S12 Ba1 Ba4 2_656 . 43.72(4)
Ba3 Ba1 Ba4 2_656 . 58.910(10)
Ba3 Ba1 Ba4 . . 59.047(10)
Ba4 Ba1 Ba4 2_656 . 88.782(18)
O1B Ba2 O1B 2_656 . 72.4(2)
O1B Ba2 S22 2_656 . 123.71(15)
O1B Ba2 S22 . . 89.69(15)
O1B Ba2 S22 2_656 2_656 89.69(15)
O1B Ba2 S22 . 2_656 123.71(15)
S22 Ba2 S22 . 2_656 140.17(8)
O1B Ba2 S21 2_656 . 79.41(12)
O1B Ba2 S21 . . 139.12(13)
S22 Ba2 S21 . . 81.82(6)
S22 Ba2 S21 2_656 . 84.30(6)
O1B Ba2 S21 2_656 2_656 139.12(13)
O1B Ba2 S21 . 2_656 79.41(12)
S22 Ba2 S21 . 2_656 84.30(6)
S22 Ba2 S21 2_656 2_656 81.82(6)
S21 Ba2 S21 . 2_656 138.45(8)
O1B Ba2 S 2_656 . 143.79(12)
O1B Ba2 S . . 143.79(12)
S22 Ba2 S . . 70.09(4)
S22 Ba2 S 2_656 . 70.08(4)
S21 Ba2 S . . 69.23(4)
S21 Ba2 S 2_656 . 69.23(4)
O1B Ba2 Ba3 2_656 . 119.50(12)
O1B Ba2 Ba3 . . 133.29(15)
S22 Ba2 Ba3 . . 44.79(4)
S22 Ba2 Ba3 2_656 . 102.26(4)
S21 Ba2 Ba3 . . 44.35(4)
S21 Ba2 Ba3 2_656 . 101.37(4)
S Ba2 Ba3 . . 43.111(9)
O1B Ba2 Ba3 2_656 2_656 133.29(15)
O1B Ba2 Ba3 . 2_656 119.50(12)
S22 Ba2 Ba3 . 2_656 102.26(4)
S22 Ba2 Ba3 2_656 2_656 44.79(4)
S21 Ba2 Ba3 . 2_656 101.37(4)
S21 Ba2 Ba3 2_656 2_656 44.35(4)
S Ba2 Ba3 . 2_656 43.110(9)
Ba3 Ba2 Ba3 . 2_656 86.220(17)
O1B Ba2 Ba4 2_656 . 99.76(13)
O1B Ba2 Ba4 . . 167.58(15)
S22 Ba2 Ba4 . . 102.71(5)
S22 Ba2 Ba4 2_656 . 45.26(4)
S21 Ba2 Ba4 . . 44.61(4)
S21 Ba2 Ba4 2_656 . 102.01(4)
S Ba2 Ba4 . . 44.745(9)
Ba3 Ba2 Ba4 . . 58.836(10)
Ba3 Ba2 Ba4 2_656 . 58.699(10)
O1B Ba2 Ba4 2_656 2_656 167.59(15)
O1B Ba2 Ba4 . 2_656 99.76(13)
S22 Ba2 Ba4 . 2_656 45.26(4)
S22 Ba2 Ba4 2_656 2_656 102.71(5)
S21 Ba2 Ba4 . 2_656 102.01(4)
S21 Ba2 Ba4 2_656 2_656 44.61(4)
S Ba2 Ba4 . 2_656 44.744(9)
Ba3 Ba2 Ba4 . 2_656 58.700(10)
Ba3 Ba2 Ba4 2_656 2_656 58.834(10)
Ba4 Ba2 Ba4 . 2_656 89.489(18)
O1C Ba3 S . . 168.81(12)
O1C Ba3 S12 . . 106.37(11)
S Ba3 S12 . . 72.90(6)
O1C Ba3 S21 . . 107.85(11)
S Ba3 S21 . . 72.58(6)
S12 Ba3 S21 . . 145.42(6)
O1C Ba3 S11 . . 96.89(11)
S Ba3 S11 . . 71.94(6)
S12 Ba3 S11 . . 86.29(7)
S21 Ba3 S11 . . 84.92(3)
O1C Ba3 S22 . . 118.50(11)
S Ba3 S22 . . 72.68(6)
S12 Ba3 S22 . . 84.53(4)
S21 Ba3 S22 . . 83.55(7)
S11 Ba3 S22 . . 144.59(6)
O1C Ba3 Ba4 . 2_656 140.60(10)
S Ba3 Ba4 . 2_656 46.151(5)
S12 Ba3 Ba4 . 2_656 45.44(5)
S21 Ba3 Ba4 . 2_656 105.85(4)
S11 Ba3 Ba4 . 2_656 105.88(5)
S22 Ba3 Ba4 . 2_656 46.64(4)
O1C Ba3 Ba1 . . 124.44(10)
S Ba3 Ba1 . . 46.77(7)
S12 Ba3 Ba1 . . 47.28(5)
S21 Ba3 Ba1 . . 106.74(4)
S11 Ba3 Ba1 . . 45.33(5)
S22 Ba3 Ba1 . . 107.38(4)
Ba4 Ba3 Ba1 2_656 . 61.980(9)
O1C Ba3 Ba4 . . 126.16(10)
S Ba3 Ba4 . . 46.026(6)
S12 Ba3 Ba4 . . 107.53(5)
S21 Ba3 Ba4 . . 45.88(4)
S11 Ba3 Ba4 . . 46.06(4)
S22 Ba3 Ba4 . . 105.29(5)
Ba4 Ba3 Ba4 2_656 . 92.171(7)
Ba1 Ba3 Ba4 . . 61.909(9)
O1C Ba3 Ba2 . . 141.59(10)
S Ba3 Ba2 . . 46.28(7)
S12 Ba3 Ba2 . . 105.66(5)
S21 Ba3 Ba2 . . 45.89(4)
S11 Ba3 Ba2 . . 105.80(4)
S22 Ba3 Ba2 . . 45.22(5)
Ba4 Ba3 Ba2 2_656 . 61.084(9)
Ba1 Ba3 Ba2 . . 93.044(7)
Ba4 Ba3 Ba2 . . 61.014(9)
S4B Ba4 S4A . . 13.2(5)
S4B Ba4 S12 . 2_656 125.9(6)
S4A Ba4 S12 . 2_656 113.43(18)
S4B Ba4 S21 . . 92.8(6)
S4A Ba4 S21 . . 105.00(17)
S12 Ba4 S21 2_656 . 141.29(7)
S4B Ba4 S . . 163.2(5)
S4A Ba4 S . . 172.37(7)
S12 Ba4 S 2_656 . 70.81(7)
S21 Ba4 S . . 70.48(6)
S4B Ba4 S11 . . 108.0(4)
S4A Ba4 S11 . . 103.96(12)
S12 Ba4 S11 2_656 . 83.09(7)
S21 Ba4 S11 . . 83.44(3)
S Ba4 S11 . . 69.77(7)
S4B Ba4 S22 . 2_656 110.4(5)
S4A Ba4 S22 . 2_656 115.80(12)
S12 Ba4 S22 2_656 2_656 83.03(3)
S21 Ba4 S22 . 2_656 84.53(6)
S Ba4 S22 . 2_656 70.44(7)
S11 Ba4 S22 . 2_656 140.19(7)
S4B Ba4 Ba3 . 2_656 147.8(4)
S4A Ba4 Ba3 . 2_656 143.49(8)
S12 Ba4 Ba3 2_656 2_656 44.73(5)
S21 Ba4 Ba3 . 2_656 103.59(4)
S Ba4 Ba3 . 2_656 43.965(6)
S11 Ba4 Ba3 . 2_656 101.41(5)
S22 Ba4 Ba3 2_656 2_656 45.65(4)
S4B Ba4 Ba3 . . 122.5(4)
S4A Ba4 Ba3 . . 128.63(8)
S12 Ba4 Ba3 2_656 . 103.05(5)
S21 Ba4 Ba3 . . 45.11(4)
S Ba4 Ba3 . . 43.847(5)
S11 Ba4 Ba3 . . 45.15(5)
S22 Ba4 Ba3 2_656 . 103.04(5)
Ba3 Ba4 Ba3 2_656 . 87.805(7)
S4B Ba4 Ba2 . . 122.5(6)
S4A Ba4 Ba2 . . 135.15(19)
S12 Ba4 Ba2 2_656 . 104.11(5)
S21 Ba4 Ba2 . . 45.39(4)
S Ba4 Ba2 . . 45.77(6)
S11 Ba4 Ba2 . . 104.07(5)
S22 Ba4 Ba2 2_656 . 44.74(5)
Ba3 Ba4 Ba2 2_656 . 60.218(9)
Ba3 Ba4 Ba2 . . 60.150(8)
S4B Ba4 Ba1 . . 143.6(5)
S4A Ba4 Ba1 . . 133.02(17)
S12 Ba4 Ba1 2_656 . 45.60(5)
S21 Ba4 Ba1 . . 103.17(4)
S Ba4 Ba1 . . 45.09(6)
S11 Ba4 Ba1 . . 43.71(5)
S22 Ba4 Ba1 2_656 . 103.59(5)
Ba3 Ba4 Ba1 2_656 . 59.108(9)
Ba3 Ba4 Ba1 . . 59.044(9)
Ba2 Ba4 Ba1 . . 90.864(7)
Ba3 S Ba3 . 2_656 178.77(13)
Ba3 S Ba4 . 2_656 89.886(8)
Ba3 S Ba4 2_656 2_656 90.125(8)
Ba3 S Ba4 . . 90.127(8)
Ba3 S Ba4 2_656 . 89.884(8)
Ba4 S Ba4 2_656 . 178.97(13)
Ba3 S Ba1 . . 89.39(7)
Ba3 S Ba1 2_656 . 89.38(7)
Ba4 S Ba1 2_656 . 90.51(6)
Ba4 S Ba1 . . 90.52(6)
Ba3 S Ba2 . . 90.61(7)
Ba3 S Ba2 2_656 . 90.62(7)
Ba4 S Ba2 2_656 . 89.49(6)
Ba4 S Ba2 . . 89.48(6)
Ba1 S Ba2 . . 180.0
C111 S11 Ba3 . . 125.3(2)
C111 S11 Ba1 . . 116.9(2)
Ba3 S11 Ba1 . . 89.50(7)
C111 S11 Ba4 . . 132.8(2)
Ba3 S11 Ba4 . . 88.79(6)
Ba1 S11 Ba4 . . 91.89(6)
C211 S21 Ba3 . . 108.58(16)
C211 S21 Ba4 . . 118.70(16)
Ba3 S21 Ba4 . . 89.01(6)
C211 S21 Ba2 . . 145.26(16)
Ba3 S21 Ba2 . . 89.76(6)
Ba4 S21 Ba2 . . 89.99(6)
C121 S12 Ba3 . . 113.47(19)
C121 S12 Ba4 . 2_656 127.2(2)
Ba3 S12 Ba4 . 2_656 89.83(6)
C121 S12 Ba1 . . 134.1(2)
Ba3 S12 Ba1 . . 88.14(7)
Ba4 S12 Ba1 2_656 . 90.68(6)
C221 S22 Ba3 . . 108.4(2)
C221 S22 Ba2 . . 119.2(2)
Ba3 S22 Ba2 . . 89.99(7)
C221 S22 Ba4 . 2_656 145.7(2)
Ba3 S22 Ba4 . 2_656 87.72(6)
Ba2 S22 Ba4 . 2_656 90.01(6)
C41 S4A Ba4 . . 107.9(3)
C41 S4B Ba4 . . 108.3(8)
C1A O1A Ba1 . . 165.2(8)
O1A C1A N2A . . 131.6(15)
O1A C1A C6A . . 121.2(12)
N2A C1A C6A . . 107.1(10)
C1A N2A C3A . . 122.2(14)
C1A N2A C4A . . 119.5(15)
C3A N2A C4A . . 117.2(14)
N2A C3A H3AA . . 109.5
N2A C3A H3AB . . 109.5
H3AA C3A H3AB . . 109.5
N2A C3A H3AC . . 109.5
H3AA C3A H3AC . . 109.5
H3AB C3A H3AC . . 109.5
C5A C4A N2A . . 101.2(12)
C5A C4A H4AA . . 129.4
N2A C4A H4AA . . 129.4
C4A C5A C6A . . 110.9(14)
C4A C5A H5AA . . 109.5
C6A C5A H5AA . . 109.5
C4A C5A H5AB . . 109.5
C6A C5A H5AB . . 109.5
H5AA C5A H5AB . . 108.0
C5A C6A C1A . . 97.3(12)
C5A C6A H6AA . . 112.3
C1A C6A H6AA . . 112.3
C5A C6A H6AB . . 112.3
C1A C6A H6AB . . 112.3
H6AA C6A H6AB . . 109.9
C1B O1B Ba2 . . 152.5(5)
O1B C1B N2B . . 126.3(10)
O1B C1B C6B . . 126.0(9)
N2B C1B C6B . . 107.7(8)
C1B N2B C3B . . 123.2(9)
C1B N2B C4B . . 116.7(9)
C3B N2B C4B . . 120.1(9)
N2B C3B H3BA . . 109.5
N2B C3B H3BB . . 109.5
H3BA C3B H3BB . . 109.5
N2B C3B H3BC . . 109.5
H3BA C3B H3BC . . 109.5
H3BB C3B H3BC . . 109.5
N2B C4B C5B . . 102.7(8)
N2B C4B H4BA . . 111.2
C5B C4B H4BA . . 111.2
N2B C4B H4BB . . 111.2
C5B C4B H4BB . . 111.2
H4BA C4B H4BB . . 109.1
C4B C5B C6B . . 106.3(9)
C4B C5B H5BA . . 110.5
C6B C5B H5BA . . 110.5
C4B C5B H5BB . . 110.5
C6B C5B H5BB . . 110.5
H5BA C5B H5BB . . 108.7
C5B C6B C1B . . 103.9(9)
C5B C6B H6BA . . 111.0
C1B C6B H6BA . . 111.0
C5B C6B H6BB . . 111.0
C1B C6B H6BB . . 111.0
H6BA C6B H6BB . . 109.0
C1C O1C Ba3 . . 157.3(4)
O1C C1C N2C . . 125.0(7)
O1C C1C C6C . . 126.8(7)
N2C C1C C6C . . 108.2(6)
C1C N2C C4C . . 114.7(7)
C1C N2C C3C . . 124.3(6)
C4C N2C C3C . . 120.3(7)
N2C C3C H3CA . . 109.5
N2C C3C H3CB . . 109.5
H3CA C3C H3CB . . 109.5
N2C C3C H3CC . . 109.5
H3CA C3C H3CC . . 109.5
H3CB C3C H3CC . . 109.5
N2C C4C C5C . . 104.5(8)
N2C C4C H4CA . . 110.8
C5C C4C H4CA . . 110.8
N2C C4C H4CB . . 110.8
C5C C4C H4CB . . 110.8
H4CA C4C H4CB . . 108.9
C4C C5C C6C . . 104.5(9)
C4C C5C H5CA . . 110.9
C6C C5C H5CA . . 110.9
C4C C5C H5CB . . 110.9
C6C C5C H5CB . . 110.9
H5CA C5C H5CB . . 108.9
C1C C6C C5C . . 103.4(8)
C1C C6C H6CA . . 111.1
C5C C6C H6CA . . 111.1
C1C C6C H6CB . . 111.1
C5C C6C H6CB . . 111.1
H6CA C6C H6CB . . 109.0
C113 C111 C112 . . 109.49(10)
C113 C111 C114 . . 109.47(10)
C112 C111 C114 . . 109.47(10)
C113 C111 C117 . . 66.6(7)
C112 C111 C117 . . 139.1(10)
C114 C111 C117 . . 45.6(7)
C113 C111 C115 . . 140.6(10)
C112 C111 C115 . . 46.2(7)
C114 C111 C115 . . 66.6(7)
C117 C111 C115 . . 109.45(10)
C113 C111 C116 . . 46.2(7)
C112 C111 C116 . . 66.0(8)
C114 C111 C116 . . 139.0(10)
C117 C111 C116 . . 109.44(10)
C115 C111 C116 . . 109.44(10)
C113 C111 S11 . . 108.3(6)
C112 C111 S11 . . 109.8(6)
C114 C111 S11 . . 110.3(6)
C117 C111 S11 . . 109.8(9)
C115 C111 S11 . . 109.5(9)
C116 C111 S11 . . 109.1(9)
C111 C112 H11A . . 109.5
C111 C112 H11B . . 109.5
H11A C112 H11B . . 109.5
C111 C112 H11C . . 109.5
H11A C112 H11C . . 109.5
H11B C112 H11C . . 109.5
C111 C113 H11D . . 109.5
C111 C113 H11E . . 109.5
H11D C113 H11E . . 109.5
C111 C113 H11F . . 109.5
H11D C113 H11F . . 109.5
H11E C113 H11F . . 109.5
C111 C114 H11G . . 109.5
C111 C114 H11H . . 109.5
H11G C114 H11H . . 109.5
C111 C114 H11I . . 109.5
H11G C114 H11I . . 109.5
H11H C114 H11I . . 109.5
C111 C115 H11J . . 109.5
C111 C115 H11K . . 109.5
H11J C115 H11K . . 109.5
C111 C115 H11L . . 109.5
H11J C115 H11L . . 109.5
H11K C115 H11L . . 109.5
C111 C116 H11M . . 109.5
C111 C116 H11N . . 109.5
H11M C116 H11N . . 109.5
C111 C116 H11O . . 109.5
H11M C116 H11O . . 109.5
H11N C116 H11O . . 109.5
C111 C117 H11P . . 109.5
C111 C117 H11Q . . 109.5
H11P C117 H11Q . . 109.5
C111 C117 H11R . . 109.5
H11P C117 H11R . . 109.5
H11Q C117 H11R . . 109.5
C122 C121 C123 . . 109.47(10)
C122 C121 C124 . . 109.46(10)
C123 C121 C124 . . 109.46(10)
C122 C121 S12 . . 108.9(4)
C123 C121 S12 . . 110.0(4)
C124 C121 S12 . . 109.6(4)
C121 C122 H12A . . 109.5
C121 C122 H12B . . 109.5
H12A C122 H12B . . 109.5
C121 C122 H12C . . 109.5
H12A C122 H12C . . 109.5
H12B C122 H12C . . 109.5
C121 C123 H12D . . 109.5
C121 C123 H12E . . 109.5
H12D C123 H12E . . 109.5
C121 C123 H12F . . 109.5
H12D C123 H12F . . 109.5
H12E C123 H12F . . 109.5
C121 C124 H12G . . 109.5
C121 C124 H12H . . 109.5
H12G C124 H12H . . 109.5
C121 C124 H12I . . 109.5
H12G C124 H12I . . 109.5
H12H C124 H12I . . 109.5
C214 C211 C215 . . 135.1(3)
C214 C211 C217 . . 77.1(5)
C215 C211 C217 . . 109.48(9)
C214 C211 C216 . . 35.0(5)
C215 C211 C216 . . 109.47(9)
C217 C211 C216 . . 109.45(9)
C214 C211 C212 . . 109.49(9)
C215 C211 C212 . . 77.1(5)
C217 C211 C212 . . 35.1(5)
C216 C211 C212 . . 135.2(3)
C214 C211 C213 . . 109.49(9)
C215 C211 C213 . . 35.0(5)
C217 C211 C213 . . 135.2(3)
C216 C211 C213 . . 77.1(5)
C212 C211 C213 . . 109.44(9)
C214 C211 S21 . . 109.51(8)
C215 C211 S21 . . 109.49(8)
C217 C211 S21 . . 109.47(8)
C216 C211 S21 . . 109.46(8)
C212 C211 S21 . . 109.47(8)
C213 C211 S21 . . 109.44(8)
C211 C212 H21A . . 109.5
C211 C212 H21B . . 109.5
H21A C212 H21B . . 109.5
C211 C212 H21C . . 109.5
H21A C212 H21C . . 109.5
H21B C212 H21C . . 109.5
C211 C213 H21D . . 109.5
C211 C213 H21E . . 109.5
H21D C213 H21E . . 109.5
C211 C213 H21F . . 109.5
H21D C213 H21F . . 109.5
H21E C213 H21F . . 109.5
C211 C214 H21G . . 109.5
C211 C214 H21H . . 109.5
H21G C214 H21H . . 109.5
C211 C214 H21I . . 109.5
H21G C214 H21I . . 109.5
H21H C214 H21I . . 109.5
C211 C215 H21J . . 109.5
C211 C215 H21K . . 109.5
H21J C215 H21K . . 109.5
C211 C215 H21L . . 109.5
H21J C215 H21L . . 109.5
H21K C215 H21L . . 109.5
C211 C216 H21M . . 109.5
C211 C216 H21N . . 109.5
H21M C216 H21N . . 109.5
C211 C216 H21O . . 109.5
H21M C216 H21O . . 109.5
H21N C216 H21O . . 109.5
C211 C217 H21P . . 109.5
C211 C217 H21Q . . 109.5
H21P C217 H21Q . . 109.5
C211 C217 H21R . . 109.5
H21P C217 H21R . . 109.5
H21Q C217 H21R . . 109.5
C224 C221 C223 . . 109.50(10)
C224 C221 C222 . . 109.48(10)
C223 C221 C222 . . 109.44(10)
C224 C221 S22 . . 109.0(6)
C223 C221 S22 . . 110.7(5)
C222 C221 S22 . . 108.7(5)
C221 C222 H22A . . 109.5
C221 C222 H22B . . 109.5
H22A C222 H22B . . 109.5
C221 C222 H22C . . 109.5
H22A C222 H22C . . 109.5
H22B C222 H22C . . 109.5
C221 C223 H22D . . 109.5
C221 C223 H22E . . 109.5
H22D C223 H22E . . 109.5
C221 C223 H22F . . 109.5
H22D C223 H22F . . 109.5
H22E C223 H22F . . 109.5
C221 C224 H22G . . 109.5
C221 C224 H22H . . 109.5
H22G C224 H22H . . 109.5
C221 C224 H22I . . 109.5
H22G C224 H22I . . 109.5
H22H C224 H22I . . 109.5
C44 C41 C43 . . 107.8(10)
C44 C41 C42 . . 110.1(10)
C43 C41 C42 . . 106.8(8)
C44 C41 S4A . . 115.9(9)
C43 C41 S4A . . 105.8(7)
C42 C41 S4A . . 109.9(6)
C44 C41 S4B . . 94.5(12)
C43 C41 S4B . . 116.0(9)
C42 C41 S4B . . 120.3(9)
S4A C41 S4B . . 21.4(8)
C41 C42 H42A . . 109.5
C41 C42 H42B . . 109.5
H42A C42 H42B . . 109.5
C41 C42 H42C . . 109.5
H42A C42 H42C . . 109.5
H42B C42 H42C . . 109.5
C41 C43 H43A . . 109.5
C41 C43 H43B . . 109.5
H43A C43 H43B . . 109.5
C41 C43 H43C . . 109.5
H43A C43 H43C . . 109.5
H43B C43 H43C . . 109.5
C41 C44 H44A . . 112.2
C41 C44 H44B . . 107.4
H44A C44 H44B . . 109.5
C41 C44 H44C . . 108.8
H44A C44 H44C . . 109.5
H44B C44 H44C . . 109.5

loop_
_geom_bond_atom_site_label_1
_geom_bond_atom_site_label_2
_geom_bond_site_symmetry_2
_geom_bond_distance
Ba1 O1A . 2.699(6)
Ba1 O1A 2_656 2.699(6)
Ba1 S11 2_656 3.184(3)
Ba1 S11 . 3.184(3)
Ba1 S . 3.262(4)
Ba1 S12 . 3.290(3)
Ba1 S12 2_656 3.290(3)
Ba1 Ba3 2_656 4.4763(7)
Ba1 Ba3 . 4.4764(7)
Ba1 Ba4 2_656 4.6049(7)
Ba1 Ba4 . 4.6050(7)
Ba2 O1B 2_656 2.694(5)
Ba2 O1B . 2.694(5)
Ba2 S22 . 3.221(3)
Ba2 S22 2_656 3.221(3)
Ba2 S21 . 3.258(2)
Ba2 S21 2_656 3.258(2)
Ba2 S . 3.279(4)
Ba2 Ba3 . 4.5374(7)
Ba2 Ba3 2_656 4.5375(7)
Ba2 Ba4 . 4.5762(7)
Ba2 Ba4 2_656 4.5762(7)
Ba3 O1C . 2.727(4)
Ba3 S . 3.1011(3)
Ba3 S12 . 3.144(3)
Ba3 S21 . 3.172(2)
Ba3 S11 . 3.174(3)
Ba3 S22 . 3.197(3)
Ba3 Ba4 2_656 4.4671(4)
Ba3 Ba4 . 4.4765(4)
Ba4 S4B . 3.036(18)
Ba4 S4A . 3.148(4)
Ba4 S12 2_656 3.183(3)
Ba4 S21 . 3.214(2)
Ba4 S . 3.2215(3)
Ba4 S11 . 3.224(2)
Ba4 S22 2_656 3.250(2)
Ba4 Ba3 2_656 4.4670(4)
S Ba3 2_656 3.1011(3)
S Ba4 2_656 3.2215(3)
S11 C111 . 1.835(5)
S21 C211 . 1.842(5)
S12 C121 . 1.815(5)
S12 Ba4 2_656 3.183(3)
S22 C221 . 1.853(6)
S22 Ba4 2_656 3.250(2)
S4A C41 . 1.832(9)
S4B C41 . 1.96(2)
O1A C1A . 1.182(10)
C1A N2A . 1.235(14)
C1A C6A . 1.597(17)
N2A C3A . 1.388(18)
N2A C4A . 1.445(17)
C3A H3AA . 0.9600
C3A H3AB . 0.9600
C3A H3AC . 0.9600
C4A C5A . 1.39(2)
C4A H4AA . 0.9300
C5A C6A . 1.559(19)
C5A H5AA . 0.9700
C5A H5AB . 0.9700
C6A H6AA . 0.9700
C6A H6AB . 0.9700
O1B C1B . 1.222(9)
C1B N2B . 1.275(10)
C1B C6B . 1.534(13)
N2B C3B . 1.402(11)
N2B C4B . 1.462(10)
C3B H3BA . 0.9600
C3B H3BB . 0.9600
C3B H3BC . 0.9600
C4B C5B . 1.495(15)
C4B H4BA . 0.9700
C4B H4BB . 0.9700
C5B C6B . 1.508(14)
C5B H5BA . 0.9700
C5B H5BB . 0.9700
C6B H6BA . 0.9700
C6B H6BB . 0.9700
O1C C1C . 1.233(7)
C1C N2C . 1.333(8)
C1C C6C . 1.484(11)
N2C C4C . 1.426(10)
N2C C3C . 1.452(10)
C3C H3CA . 0.9600
C3C H3CB . 0.9600
C3C H3CC . 0.9600
C4C C5C . 1.467(17)
C4C H4CA . 0.9700
C4C H4CB . 0.9700
C5C C6C . 1.567(12)
C5C H5CA . 0.9700
C5C H5CB . 0.9700
C6C H6CA . 0.9700
C6C H6CB . 0.9700
C111 C113 . 1.521(3)
C111 C112 . 1.521(3)
C111 C114 . 1.521(3)
C111 C117 . 1.521(3)
C111 C115 . 1.521(3)
C111 C116 . 1.521(3)
C112 H11A . 0.9600
C112 H11B . 0.9600
C112 H11C . 0.9600
C113 H11D . 0.9600
C113 H11E . 0.9600
C113 H11F . 0.9600
C114 H11G . 0.9600
C114 H11H . 0.9600
C114 H11I . 0.9600
C115 H11J . 0.9600
C115 H11K . 0.9600
C115 H11L . 0.9600
C116 H11M . 0.9600
C116 H11N . 0.9600
C116 H11O . 0.9600
C117 H11P . 0.9600
C117 H11Q . 0.9600
C117 H11R . 0.9600
C121 C122 . 1.521(3)
C121 C123 . 1.521(3)
C121 C124 . 1.521(3)
C122 H12A . 0.9600
C122 H12B . 0.9600
C122 H12C . 0.9600
C123 H12D . 0.9600
C123 H12E . 0.9600
C123 H12F . 0.9600
C124 H12G . 0.9600
C124 H12H . 0.9600
C124 H12I . 0.9600
C211 C214 . 1.521(3)
C211 C215 . 1.521(3)
C211 C217 . 1.521(3)
C211 C216 . 1.521(3)
C211 C212 . 1.521(3)
C211 C213 . 1.522(3)
C212 H21A . 0.9600
C212 H21B . 0.9600
C212 H21C . 0.9600
C213 H21D . 0.9600
C213 H21E . 0.9600
C213 H21F . 0.9600
C214 H21G . 0.9600
C214 H21H . 0.9600
C214 H21I . 0.9600
C215 H21J . 0.9600
C215 H21K . 0.9600
C215 H21L . 0.9600
C216 H21M . 0.9600
C216 H21N . 0.9600
C216 H21O . 0.9600
C217 H21P . 0.9600
C217 H21Q . 0.9600
C217 H21R . 0.9600
C221 C224 . 1.521(3)
C221 C223 . 1.521(3)
C221 C222 . 1.521(3)
C222 H22A . 0.9600
C222 H22B . 0.9600
C222 H22C . 0.9600
C223 H22D . 0.9600
C223 H22E . 0.9600
C223 H22F . 0.9600
C224 H22G . 0.9600
C224 H22H . 0.9600
C224 H22I . 0.9600
C41 C44 . 1.408(16)
C41 C43 . 1.484(13)
C41 C42 . 1.498(12)
C42 H42A . 0.9600
C42 H42B . 0.9600
C42 H42C . 0.9600
C43 H43A . 0.9600
C43 H43B . 0.9600
C43 H43C . 0.9600
C44 H44A . 0.9601
C44 H44B . 0.9600
C44 H44C . 0.9602

loop_
_geom_torsion_atom_site_label_1
_geom_torsion_atom_site_label_2
_geom_torsion_atom_site_label_3
_geom_torsion_atom_site_label_4
_geom_torsion_site_symmetry_1
_geom_torsion_site_symmetry_4
_geom_torsion
O1A Ba1 Ba3 O1C . . 43.8(4)
O1A Ba1 Ba3 O1C 2_656 . -32.9(3)
S11 Ba1 Ba3 O1C 2_656 . -145.77(14)
S11 Ba1 Ba3 O1C . . 61.77(14)
S Ba1 Ba3 O1C . . 171.08(13)
S12 Ba1 Ba3 O1C . . -80.33(14)
S12 Ba1 Ba3 O1C 2_656 . 128.37(13)
Ba3 Ba1 Ba3 O1C 2_656 . 171.08(13)
Ba4 Ba1 Ba3 O1C 2_656 . -134.14(13)
Ba4 Ba1 Ba3 O1C . . 116.42(13)
O1A Ba1 Ba3 S . . -127.3(3)
O1A Ba1 Ba3 S 2_656 . 156.0(2)
S11 Ba1 Ba3 S 2_656 . 43.14(5)
S11 Ba1 Ba3 S . . -109.32(6)
S12 Ba1 Ba3 S . . 108.59(6)
S12 Ba1 Ba3 S 2_656 . -42.72(5)
Ba3 Ba1 Ba3 S 2_656 . 0.0
Ba4 Ba1 Ba3 S 2_656 . 54.774(8)
Ba4 Ba1 Ba3 S . . -54.658(8)
O1A Ba1 Ba3 S12 . . 124.1(3)
O1A Ba1 Ba3 S12 2_656 . 47.5(2)
S11 Ba1 Ba3 S12 2_656 . -65.44(8)
S11 Ba1 Ba3 S12 . . 142.10(9)
S Ba1 Ba3 S12 . . -108.59(6)
S12 Ba1 Ba3 S12 2_656 . -151.30(6)
Ba3 Ba1 Ba3 S12 2_656 . -108.59(6)
Ba4 Ba1 Ba3 S12 2_656 . -53.81(6)
Ba4 Ba1 Ba3 S12 . . -163.24(6)
O1A Ba1 Ba3 S21 . . -82.7(3)
O1A Ba1 Ba3 S21 2_656 . -159.3(2)
S11 Ba1 Ba3 S21 2_656 . 87.76(6)
S11 Ba1 Ba3 S21 . . -64.71(7)
S Ba1 Ba3 S21 . . 44.61(4)
S12 Ba1 Ba3 S21 . . 153.20(8)
S12 Ba1 Ba3 S21 2_656 . 1.89(7)
Ba3 Ba1 Ba3 S21 2_656 . 44.61(4)
Ba4 Ba1 Ba3 S21 2_656 . 99.38(5)
Ba4 Ba1 Ba3 S21 . . -10.05(4)
O1A Ba1 Ba3 S11 . . -18.0(3)
O1A Ba1 Ba3 S11 2_656 . -94.6(2)
S11 Ba1 Ba3 S11 2_656 . 152.46(6)
S Ba1 Ba3 S11 . . 109.32(6)
S12 Ba1 Ba3 S11 . . -142.10(9)
S12 Ba1 Ba3 S11 2_656 . 66.60(8)
Ba3 Ba1 Ba3 S11 2_656 . 109.32(6)
Ba4 Ba1 Ba3 S11 2_656 . 164.09(6)
Ba4 Ba1 Ba3 S11 . . 54.66(6)
O1A Ba1 Ba3 S22 . . -171.0(3)
O1A Ba1 Ba3 S22 2_656 . 112.3(2)
S11 Ba1 Ba3 S22 2_656 . -0.60(7)
S11 Ba1 Ba3 S22 . . -153.06(8)
S Ba1 Ba3 S22 . . -43.74(5)
S12 Ba1 Ba3 S22 . . 64.84(7)
S12 Ba1 Ba3 S22 2_656 . -86.46(7)
Ba3 Ba1 Ba3 S22 2_656 . -43.74(5)
Ba4 Ba1 Ba3 S22 2_656 . 11.03(5)
Ba4 Ba1 Ba3 S22 . . -98.40(5)
O1A Ba1 Ba3 Ba4 . 2_656 177.9(3)
O1A Ba1 Ba3 Ba4 2_656 2_656 101.3(2)
S11 Ba1 Ba3 Ba4 2_656 2_656 -11.63(5)
S11 Ba1 Ba3 Ba4 . 2_656 -164.09(6)
S Ba1 Ba3 Ba4 . 2_656 -54.774(8)
S12 Ba1 Ba3 Ba4 . 2_656 53.81(6)
S12 Ba1 Ba3 Ba4 2_656 2_656 -97.49(5)
Ba3 Ba1 Ba3 Ba4 2_656 2_656 -54.775(8)
Ba4 Ba1 Ba3 Ba4 . 2_656 -109.432(14)
O1A Ba1 Ba3 Ba4 . . -72.6(3)
O1A Ba1 Ba3 Ba4 2_656 . -149.3(2)
S11 Ba1 Ba3 Ba4 2_656 . 97.80(5)
S11 Ba1 Ba3 Ba4 . . -54.66(6)
S Ba1 Ba3 Ba4 . . 54.658(8)
S12 Ba1 Ba3 Ba4 . . 163.24(6)
S12 Ba1 Ba3 Ba4 2_656 . 11.94(5)
Ba3 Ba1 Ba3 Ba4 2_656 . 54.657(8)
Ba4 Ba1 Ba3 Ba4 2_656 . 109.432(14)
O1A Ba1 Ba3 Ba2 . . -127.3(3)
O1A Ba1 Ba3 Ba2 2_656 . 156.0(2)
S11 Ba1 Ba3 Ba2 2_656 . 43.14(5)
S11 Ba1 Ba3 Ba2 . . -109.32(6)
S Ba1 Ba3 Ba2 . . 0.0
S12 Ba1 Ba3 Ba2 . . 108.59(6)
S12 Ba1 Ba3 Ba2 2_656 . -42.72(5)
Ba3 Ba1 Ba3 Ba2 2_656 . 0.0
Ba4 Ba1 Ba3 Ba2 2_656 . 54.774(8)
Ba4 Ba1 Ba3 Ba2 . . -54.658(8)
O1B Ba2 Ba3 O1C 2_656 . -29.3(2)
O1B Ba2 Ba3 O1C . . 63.9(2)
S22 Ba2 Ba3 O1C . . 80.24(18)
S22 Ba2 Ba3 O1C 2_656 . -126.05(17)
S21 Ba2 Ba3 O1C . . -57.62(18)
S21 Ba2 Ba3 O1C 2_656 . 149.97(17)
S Ba2 Ba3 O1C . . -168.13(17)
Ba3 Ba2 Ba3 O1C 2_656 . -168.13(17)
Ba4 Ba2 Ba3 O1C . . -112.77(17)
Ba4 Ba2 Ba3 O1C 2_656 . 136.40(17)
O1B Ba2 Ba3 S 2_656 . 138.78(16)
O1B Ba2 Ba3 S . . -128.01(16)
S22 Ba2 Ba3 S . . -111.63(6)
S22 Ba2 Ba3 S 2_656 . 42.08(5)
S21 Ba2 Ba3 S . . 110.50(6)
S21 Ba2 Ba3 S 2_656 . -41.91(4)
Ba3 Ba2 Ba3 S 2_656 . 0.0
Ba4 Ba2 Ba3 S . . 55.353(8)
Ba4 Ba2 Ba3 S 2_656 . -55.471(8)
O1B Ba2 Ba3 S12 2_656 . -174.90(17)
O1B Ba2 Ba3 S12 . . -81.69(16)
S22 Ba2 Ba3 S12 . . -65.31(7)
S22 Ba2 Ba3 S12 2_656 . 88.40(6)
S21 Ba2 Ba3 S12 . . 156.82(8)
S21 Ba2 Ba3 S12 2_656 . 4.41(7)
S Ba2 Ba3 S12 . . 46.32(5)
Ba3 Ba2 Ba3 S12 2_656 . 46.32(5)
Ba4 Ba2 Ba3 S12 . . 101.67(5)
Ba4 Ba2 Ba3 S12 2_656 . -9.15(5)
O1B Ba2 Ba3 S21 2_656 . 28.28(18)
O1B Ba2 Ba3 S21 . . 121.49(17)
S22 Ba2 Ba3 S21 . . 137.86(9)
S22 Ba2 Ba3 S21 2_656 . -68.42(8)
S21 Ba2 Ba3 S21 2_656 . -152.41(6)
S Ba2 Ba3 S21 . . -110.50(6)
Ba3 Ba2 Ba3 S21 2_656 . -110.50(6)
Ba4 Ba2 Ba3 S21 . . -55.15(6)
Ba4 Ba2 Ba3 S21 2_656 . -165.97(6)
O1B Ba2 Ba3 S11 2_656 . 94.55(17)
O1B Ba2 Ba3 S11 . . -172.24(16)
S22 Ba2 Ba3 S11 . . -155.86(8)
S22 Ba2 Ba3 S11 2_656 . -2.15(7)
S21 Ba2 Ba3 S11 . . 66.27(7)
S21 Ba2 Ba3 S11 2_656 . -86.14(6)
S Ba2 Ba3 S11 . . -44.23(5)
Ba3 Ba2 Ba3 S11 2_656 . -44.23(5)
Ba4 Ba2 Ba3 S11 . . 11.12(5)
Ba4 Ba2 Ba3 S11 2_656 . -99.70(5)
O1B Ba2 Ba3 S22 2_656 . -109.59(17)
O1B Ba2 Ba3 S22 . . -16.37(17)
S22 Ba2 Ba3 S22 2_656 . 153.71(6)
S21 Ba2 Ba3 S22 . . -137.86(9)
S21 Ba2 Ba3 S22 2_656 . 69.73(7)
S Ba2 Ba3 S22 . . 111.63(6)
Ba3 Ba2 Ba3 S22 2_656 . 111.63(6)
Ba4 Ba2 Ba3 S22 . . 166.98(6)
Ba4 Ba2 Ba3 S22 2_656 . 56.16(6)
O1B Ba2 Ba3 Ba4 2_656 2_656 -165.75(16)
O1B Ba2 Ba3 Ba4 . 2_656 -72.54(16)
S22 Ba2 Ba3 Ba4 . 2_656 -56.16(6)
S22 Ba2 Ba3 Ba4 2_656 2_656 97.55(5)
S21 Ba2 Ba3 Ba4 . 2_656 165.97(6)
S21 Ba2 Ba3 Ba4 2_656 2_656 13.57(4)
S Ba2 Ba3 Ba4 . 2_656 55.471(8)
Ba3 Ba2 Ba3 Ba4 2_656 2_656 55.471(8)
Ba4 Ba2 Ba3 Ba4 . 2_656 110.824(14)
O1B Ba2 Ba3 Ba1 2_656 . 138.78(16)
O1B Ba2 Ba3 Ba1 . . -128.01(16)
S22 Ba2 Ba3 Ba1 . . -111.63(6)
S22 Ba2 Ba3 Ba1 2_656 . 42.08(5)
S21 Ba2 Ba3 Ba1 . . 110.50(6)
S21 Ba2 Ba3 Ba1 2_656 . -41.91(4)
S Ba2 Ba3 Ba1 . . 0.0
Ba3 Ba2 Ba3 Ba1 2_656 . 0.0
Ba4 Ba2 Ba3 Ba1 . . 55.353(8)
Ba4 Ba2 Ba3 Ba1 2_656 . -55.471(8)
O1B Ba2 Ba3 Ba4 2_656 . 83.43(16)
O1B Ba2 Ba3 Ba4 . . 176.64(16)
S22 Ba2 Ba3 Ba4 . . -166.98(6)
S22 Ba2 Ba3 Ba4 2_656 . -13.27(5)
S21 Ba2 Ba3 Ba4 . . 55.15(6)
S21 Ba2 Ba3 Ba4 2_656 . -97.26(4)
S Ba2 Ba3 Ba4 . . -55.353(8)
Ba3 Ba2 Ba3 Ba4 2_656 . -55.353(8)
Ba4 Ba2 Ba3 Ba4 2_656 . -110.824(14)
O1C Ba3 Ba4 S4B . . 23.1(7)
S Ba3 Ba4 S4B . . -167.4(7)
S12 Ba3 Ba4 S4B . . 149.8(7)
S21 Ba3 Ba4 S4B . . -56.5(7)
S11 Ba3 Ba4 S4B . . 83.3(7)
S22 Ba3 Ba4 S4B . . -121.2(7)
Ba4 Ba3 Ba4 S4B 2_656 . -166.6(7)
Ba1 Ba3 Ba4 S4B . . 136.9(7)
Ba2 Ba3 Ba4 S4B . . -111.7(7)
O1C Ba3 Ba4 S4A . . 8.8(3)
S Ba3 Ba4 S4A . . 178.3(3)
S12 Ba3 Ba4 S4A . . 135.5(2)
S21 Ba3 Ba4 S4A . . -70.8(2)
S11 Ba3 Ba4 S4A . . 68.9(2)
S22 Ba3 Ba4 S4A . . -135.5(2)
Ba4 Ba3 Ba4 S4A 2_656 . 179.0(2)
Ba1 Ba3 Ba4 S4A . . 122.6(2)
Ba2 Ba3 Ba4 S4A . . -126.0(2)
O1C Ba3 Ba4 S12 . 2_656 -126.26(13)
S Ba3 Ba4 S12 . 2_656 43.24(10)
S12 Ba3 Ba4 S12 . 2_656 0.40(7)
S21 Ba3 Ba4 S12 . 2_656 154.11(8)
S11 Ba3 Ba4 S12 . 2_656 -66.12(8)
S22 Ba3 Ba4 S12 . 2_656 89.40(7)
Ba4 Ba3 Ba4 S12 2_656 2_656 43.98(5)
Ba1 Ba3 Ba4 S12 . 2_656 -12.44(5)
Ba2 Ba3 Ba4 S12 . 2_656 98.94(5)
O1C Ba3 Ba4 S21 . . 79.64(13)
S Ba3 Ba4 S21 . . -110.87(11)
S12 Ba3 Ba4 S21 . . -153.71(8)
S11 Ba3 Ba4 S21 . . 139.77(4)
S22 Ba3 Ba4 S21 . . -64.70(7)
Ba4 Ba3 Ba4 S21 2_656 . -110.12(6)
Ba1 Ba3 Ba4 S21 . . -166.54(6)
Ba2 Ba3 Ba4 S21 . . -55.17(6)
O1C Ba3 Ba4 S . . -169.50(16)
S12 Ba3 Ba4 S . . -42.84(10)
S21 Ba3 Ba4 S . . 110.87(11)
S11 Ba3 Ba4 S . . -109.36(11)
S22 Ba3 Ba4 S . . 46.16(10)
Ba4 Ba3 Ba4 S 2_656 . 0.74(9)
Ba1 Ba3 Ba4 S . . -55.67(9)
Ba2 Ba3 Ba4 S . . 55.70(9)
O1C Ba3 Ba4 S11 . . -60.14(14)
S Ba3 Ba4 S11 . . 109.36(11)
S12 Ba3 Ba4 S11 . . 66.52(8)
S21 Ba3 Ba4 S11 . . -139.77(4)
S22 Ba3 Ba4 S11 . . 155.52(8)
Ba4 Ba3 Ba4 S11 2_656 . 110.10(7)
Ba1 Ba3 Ba4 S11 . . 53.68(7)
Ba2 Ba3 Ba4 S11 . . 165.06(7)
O1C Ba3 Ba4 S22 . 2_656 147.99(13)
S Ba3 Ba4 S22 . 2_656 -42.51(10)
S12 Ba3 Ba4 S22 . 2_656 -85.35(7)
S21 Ba3 Ba4 S22 . 2_656 68.36(7)
S11 Ba3 Ba4 S22 . 2_656 -151.87(8)
S22 Ba3 Ba4 S22 . 2_656 3.65(7)
Ba4 Ba3 Ba4 S22 2_656 2_656 -41.77(5)
Ba1 Ba3 Ba4 S22 . 2_656 -98.18(5)
Ba2 Ba3 Ba4 S22 . 2_656 13.19(4)
O1C Ba3 Ba4 Ba3 . 2_656 -168.64(12)
S Ba3 Ba4 Ba3 . 2_656 0.85(9)
S12 Ba3 Ba4 Ba3 . 2_656 -41.99(5)
S21 Ba3 Ba4 Ba3 . 2_656 111.72(6)
S11 Ba3 Ba4 Ba3 . 2_656 -108.50(7)
S22 Ba3 Ba4 Ba3 . 2_656 47.02(5)
Ba4 Ba3 Ba4 Ba3 2_656 2_656 1.60(2)
Ba1 Ba3 Ba4 Ba3 . 2_656 -54.820(12)
Ba2 Ba3 Ba4 Ba3 . 2_656 56.557(12)
O1C Ba3 Ba4 Ba2 . . 134.80(12)
S Ba3 Ba4 Ba2 . . -55.70(9)
S12 Ba3 Ba4 Ba2 . . -98.54(5)
S21 Ba3 Ba4 Ba2 . . 55.17(6)
S11 Ba3 Ba4 Ba2 . . -165.06(7)
S22 Ba3 Ba4 Ba2 . . -9.54(5)
Ba4 Ba3 Ba4 Ba2 2_656 . -54.959(14)
Ba1 Ba3 Ba4 Ba2 . . -111.377(7)
O1C Ba3 Ba4 Ba1 . . -113.82(12)
S Ba3 Ba4 Ba1 . . 55.67(9)
S12 Ba3 Ba4 Ba1 . . 12.83(5)
S21 Ba3 Ba4 Ba1 . . 166.54(6)
S11 Ba3 Ba4 Ba1 . . -53.68(7)
S22 Ba3 Ba4 Ba1 . . 101.84(5)
Ba4 Ba3 Ba4 Ba1 2_656 . 56.418(14)
Ba2 Ba3 Ba4 Ba1 . . 111.377(7)
O1B Ba2 Ba4 S4B 2_656 . -7.1(5)
O1B Ba2 Ba4 S4B . . -56.9(7)
S22 Ba2 Ba4 S4B . . 121.0(5)
S22 Ba2 Ba4 S4B 2_656 . -86.8(5)
S21 Ba2 Ba4 S4B . . 56.8(5)
S21 Ba2 Ba4 S4B 2_656 . -152.2(5)
S Ba2 Ba4 S4B . . 164.6(5)
Ba3 Ba2 Ba4 S4B . . 111.6(5)
Ba3 Ba2 Ba4 S4B 2_656 . -142.3(5)
Ba4 Ba2 Ba4 S4B 2_656 . 164.6(5)
O1B Ba2 Ba4 S4A 2_656 . -2.33(17)
O1B Ba2 Ba4 S4A . . -52.2(5)
S22 Ba2 Ba4 S4A . . 125.70(11)
S22 Ba2 Ba4 S4A 2_656 . -82.07(12)
S21 Ba2 Ba4 S4A . . 61.57(11)
S21 Ba2 Ba4 S4A 2_656 . -147.52(11)
S Ba2 Ba4 S4A . . 169.34(10)
Ba3 Ba2 Ba4 S4A . . 116.34(10)
Ba3 Ba2 Ba4 S4A 2_656 . -137.54(10)
Ba4 Ba2 Ba4 S4A 2_656 . 169.35(10)
O1B Ba2 Ba4 S12 2_656 2_656 144.19(15)
O1B Ba2 Ba4 S12 . 2_656 94.3(5)
S22 Ba2 Ba4 S12 . 2_656 -87.78(7)
S22 Ba2 Ba4 S12 2_656 2_656 64.45(8)
S21 Ba2 Ba4 S12 . 2_656 -151.91(8)
S21 Ba2 Ba4 S12 2_656 2_656 -1.00(7)
S Ba2 Ba4 S12 . 2_656 -44.14(5)
Ba3 Ba2 Ba4 S12 . 2_656 -97.14(5)
Ba3 Ba2 Ba4 S12 2_656 2_656 8.98(5)
Ba4 Ba2 Ba4 S12 2_656 2_656 -44.13(5)
O1B Ba2 Ba4 S21 2_656 . -63.90(15)
O1B Ba2 Ba4 S21 . . -113.8(5)
S22 Ba2 Ba4 S21 . . 64.13(8)
S22 Ba2 Ba4 S21 2_656 . -143.64(9)
S21 Ba2 Ba4 S21 2_656 . 150.91(6)
S Ba2 Ba4 S21 . . 107.78(6)
Ba3 Ba2 Ba4 S21 . . 54.77(6)
Ba3 Ba2 Ba4 S21 2_656 . 160.89(6)
Ba4 Ba2 Ba4 S21 2_656 . 107.78(6)
O1B Ba2 Ba4 S 2_656 . -171.68(14)
O1B Ba2 Ba4 S . . 138.4(5)
S22 Ba2 Ba4 S . . -43.64(4)
S22 Ba2 Ba4 S 2_656 . 108.58(6)
S21 Ba2 Ba4 S . . -107.78(6)
S21 Ba2 Ba4 S 2_656 . 43.14(5)
Ba3 Ba2 Ba4 S . . -53.002(8)
Ba3 Ba2 Ba4 S 2_656 . 53.112(8)
Ba4 Ba2 Ba4 S 2_656 . 0.0
O1B Ba2 Ba4 S11 2_656 . -129.54(15)
O1B Ba2 Ba4 S11 . . -179.4(5)
S22 Ba2 Ba4 S11 . . -1.50(7)
S22 Ba2 Ba4 S11 2_656 . 150.72(8)
S21 Ba2 Ba4 S11 . . -65.63(7)
S21 Ba2 Ba4 S11 2_656 . 85.28(6)
S Ba2 Ba4 S11 . . 42.14(5)
Ba3 Ba2 Ba4 S11 . . -10.86(5)
Ba3 Ba2 Ba4 S11 2_656 . 95.25(5)
Ba4 Ba2 Ba4 S11 2_656 . 42.14(5)
O1B Ba2 Ba4 S22 2_656 2_656 79.74(15)
O1B Ba2 Ba4 S22 . 2_656 29.9(5)
S22 Ba2 Ba4 S22 . 2_656 -152.22(6)
S21 Ba2 Ba4 S22 . 2_656 143.64(9)
S21 Ba2 Ba4 S22 2_656 2_656 -65.44(8)
S Ba2 Ba4 S22 . 2_656 -108.58(6)
Ba3 Ba2 Ba4 S22 . 2_656 -161.59(6)
Ba3 Ba2 Ba4 S22 2_656 2_656 -55.47(6)
Ba4 Ba2 Ba4 S22 2_656 2_656 -108.58(6)
O1B Ba2 Ba4 Ba3 2_656 2_656 135.21(14)
O1B Ba2 Ba4 Ba3 . 2_656 85.3(5)
S22 Ba2 Ba4 Ba3 . 2_656 -96.75(5)
S22 Ba2 Ba4 Ba3 2_656 2_656 55.47(6)
S21 Ba2 Ba4 Ba3 . 2_656 -160.89(6)
S21 Ba2 Ba4 Ba3 2_656 2_656 -9.97(5)
S Ba2 Ba4 Ba3 . 2_656 -53.112(8)
Ba3 Ba2 Ba4 Ba3 . 2_656 -106.114(14)
Ba4 Ba2 Ba4 Ba3 2_656 2_656 -53.110(8)
O1B Ba2 Ba4 Ba3 2_656 . -118.68(14)
O1B Ba2 Ba4 Ba3 . . -168.6(5)
S22 Ba2 Ba4 Ba3 . . 9.36(4)
S22 Ba2 Ba4 Ba3 2_656 . 161.59(6)
S21 Ba2 Ba4 Ba3 . . -54.77(6)
S21 Ba2 Ba4 Ba3 2_656 . 96.14(5)
S Ba2 Ba4 Ba3 . . 53.002(7)
Ba3 Ba2 Ba4 Ba3 2_656 . 106.114(14)
Ba4 Ba2 Ba4 Ba3 2_656 . 53.004(8)
O1B Ba2 Ba4 Ba1 2_656 . -171.68(14)
O1B Ba2 Ba4 Ba1 . . 138.4(5)
S22 Ba2 Ba4 Ba1 . . -43.64(4)
S22 Ba2 Ba4 Ba1 2_656 . 108.58(6)
S21 Ba2 Ba4 Ba1 . . -107.78(6)
S21 Ba2 Ba4 Ba1 2_656 . 43.14(5)
S Ba2 Ba4 Ba1 . . 0.0
Ba3 Ba2 Ba4 Ba1 . . -53.002(8)
Ba3 Ba2 Ba4 Ba1 2_656 . 53.112(8)
Ba4 Ba2 Ba4 Ba1 2_656 . 0.0
O1A Ba1 Ba4 S4B . . 46.9(8)
O1A Ba1 Ba4 S4B 2_656 . -29.9(8)
S11 Ba1 Ba4 S4B 2_656 . 159.6(8)
S11 Ba1 Ba4 S4B . . -48.2(8)
S Ba1 Ba4 S4B . . -157.9(8)
S12 Ba1 Ba4 S4B . . -115.9(8)
S12 Ba1 Ba4 S4B 2_656 . 93.1(8)
Ba3 Ba1 Ba4 S4B 2_656 . 148.1(8)
Ba3 Ba1 Ba4 S4B . . -104.0(8)
Ba4 Ba1 Ba4 S4B 2_656 . -157.9(8)
O1A Ba1 Ba4 S4A . . 35.0(2)
O1A Ba1 Ba4 S4A 2_656 . -41.7(3)
S11 Ba1 Ba4 S4A 2_656 . 147.78(14)
S11 Ba1 Ba4 S4A . . -60.09(15)
S Ba1 Ba4 S4A . . -169.73(13)
S12 Ba1 Ba4 S4A . . -127.79(14)
S12 Ba1 Ba4 S4A 2_656 . 81.22(14)
Ba3 Ba1 Ba4 S4A 2_656 . 136.28(13)
Ba3 Ba1 Ba4 S4A . . -115.85(13)
Ba4 Ba1 Ba4 S4A 2_656 . -169.73(13)
O1A Ba1 Ba4 S12 . 2_656 -46.2(2)
O1A Ba1 Ba4 S12 2_656 2_656 -123.0(3)
S11 Ba1 Ba4 S12 2_656 2_656 66.55(8)
S11 Ba1 Ba4 S12 . 2_656 -141.32(10)
S Ba1 Ba4 S12 . 2_656 109.05(7)
S12 Ba1 Ba4 S12 . 2_656 150.98(6)
Ba3 Ba1 Ba4 S12 2_656 2_656 55.06(7)
Ba3 Ba1 Ba4 S12 . 2_656 162.93(7)
Ba4 Ba1 Ba4 S12 2_656 2_656 109.05(7)
O1A Ba1 Ba4 S21 . . 160.6(2)
O1A Ba1 Ba4 S21 2_656 . 83.9(3)
S11 Ba1 Ba4 S21 2_656 . -86.63(6)
S11 Ba1 Ba4 S21 . . 65.51(8)
S Ba1 Ba4 S21 . . -44.13(4)
S12 Ba1 Ba4 S21 . . -2.20(6)
S12 Ba1 Ba4 S21 2_656 . -153.18(8)
Ba3 Ba1 Ba4 S21 2_656 . -98.12(4)
Ba3 Ba1 Ba4 S21 . . 9.75(4)
Ba4 Ba1 Ba4 S21 2_656 . -44.13(4)
O1A Ba1 Ba4 S . . -155.3(2)
O1A Ba1 Ba4 S 2_656 . 128.0(3)
S11 Ba1 Ba4 S 2_656 . -42.50(5)
S11 Ba1 Ba4 S . . 109.63(7)
S12 Ba1 Ba4 S . . 41.93(5)
S12 Ba1 Ba4 S 2_656 . -109.05(7)
Ba3 Ba1 Ba4 S 2_656 . -53.992(8)
Ba3 Ba1 Ba4 S . . 53.877(7)
Ba4 Ba1 Ba4 S 2_656 . 0.0
O1A Ba1 Ba4 S11 . . 95.1(2)
O1A Ba1 Ba4 S11 2_656 . 18.4(3)
S11 Ba1 Ba4 S11 2_656 . -152.13(6)
S Ba1 Ba4 S11 . . -109.63(7)
S12 Ba1 Ba4 S11 . . -67.70(8)
S12 Ba1 Ba4 S11 2_656 . 141.32(10)
Ba3 Ba1 Ba4 S11 2_656 . -163.62(7)
Ba3 Ba1 Ba4 S11 . . -55.76(7)
Ba4 Ba1 Ba4 S11 2_656 . -109.63(7)
O1A Ba1 Ba4 S22 . 2_656 -111.9(2)
O1A Ba1 Ba4 S22 2_656 2_656 171.3(3)
S11 Ba1 Ba4 S22 2_656 2_656 0.84(7)
S11 Ba1 Ba4 S22 . 2_656 152.98(8)
S Ba1 Ba4 S22 . 2_656 43.34(5)
S12 Ba1 Ba4 S22 . 2_656 85.27(7)
S12 Ba1 Ba4 S22 2_656 2_656 -65.71(8)
Ba3 Ba1 Ba4 S22 2_656 2_656 -10.65(5)
Ba3 Ba1 Ba4 S22 . 2_656 97.22(5)
Ba4 Ba1 Ba4 S22 2_656 2_656 43.34(5)
O1A Ba1 Ba4 Ba3 . 2_656 -101.3(2)
O1A Ba1 Ba4 Ba3 2_656 2_656 -178.0(3)
S11 Ba1 Ba4 Ba3 2_656 2_656 11.49(5)
S11 Ba1 Ba4 Ba3 . 2_656 163.62(7)
S Ba1 Ba4 Ba3 . 2_656 53.992(8)
S12 Ba1 Ba4 Ba3 . 2_656 95.92(5)
S12 Ba1 Ba4 Ba3 2_656 2_656 -55.06(7)
Ba3 Ba1 Ba4 Ba3 . 2_656 107.868(13)
Ba4 Ba1 Ba4 Ba3 2_656 2_656 53.990(8)
O1A Ba1 Ba4 Ba3 . . 150.9(2)
O1A Ba1 Ba4 Ba3 2_656 . 74.1(3)
S11 Ba1 Ba4 Ba3 2_656 . -96.38(5)
S11 Ba1 Ba4 Ba3 . . 55.76(7)
S Ba1 Ba4 Ba3 . . -53.877(7)
S12 Ba1 Ba4 Ba3 . . -11.95(5)
S12 Ba1 Ba4 Ba3 2_656 . -162.93(7)
Ba3 Ba1 Ba4 Ba3 2_656 . -107.868(13)
Ba4 Ba1 Ba4 Ba3 2_656 . -53.878(7)
O1A Ba1 Ba4 Ba2 . . -155.3(2)
O1A Ba1 Ba4 Ba2 2_656 . 128.0(3)
S11 Ba1 Ba4 Ba2 2_656 . -42.50(5)
S11 Ba1 Ba4 Ba2 . . 109.63(7)
S Ba1 Ba4 Ba2 . . 0.0
S12 Ba1 Ba4 Ba2 . . 41.93(5)
S12 Ba1 Ba4 Ba2 2_656 . -109.05(7)
Ba3 Ba1 Ba4 Ba2 2_656 . -53.992(8)
Ba3 Ba1 Ba4 Ba2 . . 53.877(7)
Ba4 Ba1 Ba4 Ba2 2_656 . 0.0
O1C Ba3 S Ba3 . 2_656 -41.2(6)
S12 Ba3 S Ba3 . 2_656 46.79(6)
S21 Ba3 S Ba3 . 2_656 -135.16(5)
S11 Ba3 S Ba3 . 2_656 -44.89(5)
S22 Ba3 S Ba3 . 2_656 136.30(6)
Ba4 Ba3 S Ba3 2_656 2_656 90.54(7)
Ba1 Ba3 S Ba3 . 2_656 0.021(7)
Ba4 Ba3 S Ba3 . 2_656 -90.49(7)
Ba2 Ba3 S Ba3 . 2_656 -179.979(8)
O1C Ba3 S Ba4 . 2_656 -131.7(6)
S12 Ba3 S Ba4 . 2_656 -43.75(7)
S21 Ba3 S Ba4 . 2_656 134.30(9)
S11 Ba3 S Ba4 . 2_656 -135.42(9)
S22 Ba3 S Ba4 . 2_656 45.76(7)
Ba1 Ba3 S Ba4 . 2_656 -90.52(6)
Ba4 Ba3 S Ba4 . 2_656 178.97(13)
Ba2 Ba3 S Ba4 . 2_656 89.48(6)
O1C Ba3 S Ba4 . . 49.3(6)
S12 Ba3 S Ba4 . . 137.28(9)
S21 Ba3 S Ba4 . . -44.67(7)
S11 Ba3 S Ba4 . . 45.61(7)
S22 Ba3 S Ba4 . . -133.21(9)
Ba4 Ba3 S Ba4 2_656 . -178.97(13)
Ba1 Ba3 S Ba4 . . 90.52(6)
Ba2 Ba3 S Ba4 . . -89.48(6)
O1C Ba3 S Ba1 . . -41.2(6)
S12 Ba3 S Ba1 . . 46.77(5)
S21 Ba3 S Ba1 . . -135.18(5)
S11 Ba3 S Ba1 . . -44.91(5)
S22 Ba3 S Ba1 . . 136.28(5)
Ba4 Ba3 S Ba1 2_656 . 90.52(6)
Ba4 Ba3 S Ba1 . . -90.52(6)
Ba2 Ba3 S Ba1 . . 180.0
O1C Ba3 S Ba2 . . 138.8(6)
S12 Ba3 S Ba2 . . -133.23(5)
S21 Ba3 S Ba2 . . 44.82(5)
S11 Ba3 S Ba2 . . 135.09(5)
S22 Ba3 S Ba2 . . -43.72(5)
Ba4 Ba3 S Ba2 2_656 . -89.48(6)
Ba1 Ba3 S Ba2 . . 180.0
Ba4 Ba3 S Ba2 . . 89.48(6)
S4B Ba4 S Ba3 . . 39.7(16)
S4A Ba4 S Ba3 . . -10.1(15)
S12 Ba4 S Ba3 2_656 . -135.04(10)
S21 Ba4 S Ba3 . . 44.62(7)
S11 Ba4 S Ba3 . . -45.47(7)
S22 Ba4 S Ba3 2_656 . 135.68(10)
Ba3 Ba4 S Ba3 2_656 . -178.77(13)
Ba2 Ba4 S Ba3 . . 90.61(7)
Ba1 Ba4 S Ba3 . . -89.39(7)
S4B Ba4 S Ba3 . 2_656 -141.5(16)
S4A Ba4 S Ba3 . 2_656 168.7(15)
S12 Ba4 S Ba3 2_656 2_656 43.73(7)
S21 Ba4 S Ba3 . 2_656 -136.61(9)
S11 Ba4 S Ba3 . 2_656 133.30(9)
S22 Ba4 S Ba3 2_656 2_656 -45.54(7)
Ba3 Ba4 S Ba3 . 2_656 178.77(13)
Ba2 Ba4 S Ba3 . 2_656 -90.62(7)
Ba1 Ba4 S Ba3 . 2_656 89.38(7)
S4B Ba4 S Ba4 . 2_656 -51.0(16)
S4A Ba4 S Ba4 . 2_656 -100.8(15)
S12 Ba4 S Ba4 2_656 2_656 134.22(5)
S21 Ba4 S Ba4 . 2_656 -46.12(6)
S11 Ba4 S Ba4 . 2_656 -136.21(6)
S22 Ba4 S Ba4 2_656 2_656 44.94(5)
Ba3 Ba4 S Ba4 2_656 2_656 90.49(6)
Ba3 Ba4 S Ba4 . 2_656 -90.74(9)
Ba2 Ba4 S Ba4 . 2_656 -0.13(2)
Ba1 Ba4 S Ba4 . 2_656 179.87(2)
S4B Ba4 S Ba1 . . 129.1(16)
S4A Ba4 S Ba1 . . 79.3(15)
S12 Ba4 S Ba1 2_656 . -45.65(5)
S21 Ba4 S Ba1 . . 134.01(4)
S11 Ba4 S Ba1 . . 43.92(5)
S22 Ba4 S Ba1 2_656 . -134.93(5)
Ba3 Ba4 S Ba1 2_656 . -89.38(7)
Ba3 Ba4 S Ba1 . . 89.39(7)
Ba2 Ba4 S Ba1 . . 180.0
S4B Ba4 S Ba2 . . -50.9(16)
S4A Ba4 S Ba2 . . -100.7(15)
S12 Ba4 S Ba2 2_656 . 134.35(5)
S21 Ba4 S Ba2 . . -45.99(4)
S11 Ba4 S Ba2 . . -136.08(5)
S22 Ba4 S Ba2 2_656 . 45.07(5)
Ba3 Ba4 S Ba2 2_656 . 90.62(7)
Ba3 Ba4 S Ba2 . . -90.61(7)
Ba1 Ba4 S Ba2 . . 180.0
O1A Ba1 S Ba3 . . 135.9(4)
O1A Ba1 S Ba3 2_656 . -44.1(4)
S11 Ba1 S Ba3 2_656 . -134.50(5)
S11 Ba1 S Ba3 . . 45.50(5)
S12 Ba1 S Ba3 . . -45.46(5)
S12 Ba1 S Ba3 2_656 . 134.54(5)
Ba3 Ba1 S Ba3 2_656 . 180.0
Ba4 Ba1 S Ba3 2_656 . -89.881(8)
Ba4 Ba1 S Ba3 . . 90.122(8)
O1A Ba1 S Ba3 . 2_656 -44.1(4)
O1A Ba1 S Ba3 2_656 2_656 135.9(4)
S11 Ba1 S Ba3 2_656 2_656 45.50(5)
S11 Ba1 S Ba3 . 2_656 -134.50(5)
S12 Ba1 S Ba3 . 2_656 134.54(5)
S12 Ba1 S Ba3 2_656 2_656 -45.46(5)
Ba3 Ba1 S Ba3 . 2_656 180.0
Ba4 Ba1 S Ba3 2_656 2_656 90.120(8)
Ba4 Ba1 S Ba3 . 2_656 -89.878(8)
O1A Ba1 S Ba4 . 2_656 -134.2(4)
O1A Ba1 S Ba4 2_656 2_656 45.8(4)
S11 Ba1 S Ba4 2_656 2_656 -44.62(5)
S11 Ba1 S Ba4 . 2_656 135.38(5)
S12 Ba1 S Ba4 . 2_656 44.42(5)
S12 Ba1 S Ba4 2_656 2_656 -135.58(5)
Ba3 Ba1 S Ba4 2_656 2_656 -90.120(8)
Ba3 Ba1 S Ba4 . 2_656 89.881(8)
Ba4 Ba1 S Ba4 . 2_656 180.0
O1A Ba1 S Ba4 . . 45.8(4)
O1A Ba1 S Ba4 2_656 . -134.2(4)
S11 Ba1 S Ba4 2_656 . 135.38(5)
S11 Ba1 S Ba4 . . -44.62(5)
S12 Ba1 S Ba4 . . -135.58(5)
S12 Ba1 S Ba4 2_656 . 44.42(5)
Ba3 Ba1 S Ba4 2_656 . 89.878(8)
Ba3 Ba1 S Ba4 . . -90.122(8)
Ba4 Ba1 S Ba4 2_656 . 180.0
O1A Ba1 S Ba2 . . 15E1(10)
O1A Ba1 S Ba2 2_656 . -4E1(10)
S11 Ba1 S Ba2 2_656 . -13E1(10)
S11 Ba1 S Ba2 . . 5E1(10)
S12 Ba1 S Ba2 . . -4E1(10)
S12 Ba1 S Ba2 2_656 . 14E1(10)
Ba3 Ba1 S Ba2 2_656 . -17E1(10)
Ba3 Ba1 S Ba2 . . 1E1(10)
Ba4 Ba1 S Ba2 2_656 . -8E1(10)
Ba4 Ba1 S Ba2 . . 10E1(10)
O1B Ba2 S Ba3 2_656 . -76.1(2)
O1B Ba2 S Ba3 . . 103.9(2)
S22 Ba2 S Ba3 . . 44.15(5)
S22 Ba2 S Ba3 2_656 . -135.85(5)
S21 Ba2 S Ba3 . . -44.45(5)
S21 Ba2 S Ba3 2_656 . 135.55(5)
Ba3 Ba2 S Ba3 2_656 . 180.0
Ba4 Ba2 S Ba3 . . -90.122(8)
Ba4 Ba2 S Ba3 2_656 . 89.881(8)
O1B Ba2 S Ba3 2_656 2_656 103.9(2)
O1B Ba2 S Ba3 . 2_656 -76.1(2)
S22 Ba2 S Ba3 . 2_656 -135.85(5)
S22 Ba2 S Ba3 2_656 2_656 44.15(5)
S21 Ba2 S Ba3 . 2_656 135.55(5)
S21 Ba2 S Ba3 2_656 2_656 -44.45(5)
Ba3 Ba2 S Ba3 . 2_656 180.0
Ba4 Ba2 S Ba3 . 2_656 89.878(8)
Ba4 Ba2 S Ba3 2_656 2_656 -90.120(8)
O1B Ba2 S Ba4 2_656 2_656 -166.0(2)
O1B Ba2 S Ba4 . 2_656 14.0(2)
S22 Ba2 S Ba4 . 2_656 -45.73(5)
S22 Ba2 S Ba4 2_656 2_656 134.27(5)
S21 Ba2 S Ba4 . 2_656 -134.33(5)
S21 Ba2 S Ba4 2_656 2_656 45.67(5)
Ba3 Ba2 S Ba4 . 2_656 -89.881(8)
Ba3 Ba2 S Ba4 2_656 2_656 90.120(8)
Ba4 Ba2 S Ba4 . 2_656 180.0
O1B Ba2 S Ba4 2_656 . 14.0(2)
O1B Ba2 S Ba4 . . -166.0(2)
S22 Ba2 S Ba4 . . 134.27(5)
S22 Ba2 S Ba4 2_656 . -45.73(5)
S21 Ba2 S Ba4 . . 45.67(5)
S21 Ba2 S Ba4 2_656 . -134.33(5)
Ba3 Ba2 S Ba4 . . 90.122(8)
Ba3 Ba2 S Ba4 2_656 . -89.878(8)
Ba4 Ba2 S Ba4 2_656 . 180.0
O1B Ba2 S Ba1 2_656 . -9E1(8)
O1B Ba2 S Ba1 . . 10E1(10)
S22 Ba2 S Ba1 . . 4E1(8)
S22 Ba2 S Ba1 2_656 . -15E1(10)
S21 Ba2 S Ba1 . . -5E1(8)
S21 Ba2 S Ba1 2_656 . 13E1(10)
Ba3 Ba2 S Ba1 . . -1E1(8)
Ba3 Ba2 S Ba1 2_656 . 17E1(10)
Ba4 Ba2 S Ba1 . . -10E1(8)
Ba4 Ba2 S Ba1 2_656 . 8E1(10)
O1C Ba3 S11 C111 . . -9.7(3)
S Ba3 S11 C111 . . 169.5(3)
S12 Ba3 S11 C111 . . 96.3(3)
S21 Ba3 S11 C111 . . -117.1(3)
S22 Ba3 S11 C111 . . 171.5(3)
Ba4 Ba3 S11 C111 2_656 . 137.8(3)
Ba1 Ba3 S11 C111 . . 123.2(3)
Ba4 Ba3 S11 C111 . . -144.9(3)
Ba2 Ba3 S11 C111 . . -158.4(3)
O1C Ba3 S11 Ba1 . . -132.95(11)
S Ba3 S11 Ba1 . . 46.32(6)
S12 Ba3 S11 Ba1 . . -26.89(6)
S21 Ba3 S11 Ba1 . . 119.63(7)
S22 Ba3 S11 Ba1 . . 48.27(13)
Ba4 Ba3 S11 Ba1 2_656 . 14.57(6)
Ba4 Ba3 S11 Ba1 . . 91.90(6)
Ba2 Ba3 S11 Ba1 . . 78.34(5)
O1C Ba3 S11 Ba4 . . 135.15(11)
S Ba3 S11 Ba4 . . -45.58(6)
S12 Ba3 S11 Ba4 . . -118.79(6)
S21 Ba3 S11 Ba4 . . 27.74(4)
S22 Ba3 S11 Ba4 . . -43.62(13)
Ba4 Ba3 S11 Ba4 2_656 . -77.33(5)
Ba1 Ba3 S11 Ba4 . . -91.90(6)
Ba2 Ba3 S11 Ba4 . . -13.55(6)
O1A Ba1 S11 C111 . . 41.0(3)
O1A Ba1 S11 C111 2_656 . -29.3(3)
S11 Ba1 S11 C111 2_656 . -174.2(2)
S Ba1 S11 C111 . . -174.2(2)
S12 Ba1 S11 C111 . . -104.3(2)
S12 Ba1 S11 C111 2_656 . 115.3(2)
Ba3 Ba1 S11 C111 2_656 . 155.5(2)
Ba3 Ba1 S11 C111 . . -130.0(3)
Ba4 Ba1 S11 C111 2_656 . -144.0(2)
Ba4 Ba1 S11 C111 . . 141.2(3)
O1A Ba1 S11 Ba3 . . 171.05(17)
O1A Ba1 S11 Ba3 2_656 . 100.71(18)
S11 Ba1 S11 Ba3 2_656 . -44.17(3)
S Ba1 S11 Ba3 . . -44.17(3)
S12 Ba1 S11 Ba3 . . 25.71(6)
S12 Ba1 S11 Ba3 2_656 . -114.64(6)
Ba3 Ba1 S11 Ba3 2_656 . -74.49(5)
Ba4 Ba1 S11 Ba3 2_656 . -13.92(5)
Ba4 Ba1 S11 Ba3 . . -88.78(6)
O1A Ba1 S11 Ba4 . . -100.17(17)
O1A Ba1 S11 Ba4 2_656 . -170.51(18)
S11 Ba1 S11 Ba4 2_656 . 44.61(4)
S Ba1 S11 Ba4 . . 44.61(4)
S12 Ba1 S11 Ba4 . . 114.49(7)
S12 Ba1 S11 Ba4 2_656 . -25.86(6)
Ba3 Ba1 S11 Ba4 2_656 . 14.28(6)
Ba3 Ba1 S11 Ba4 . . 88.78(6)
Ba4 Ba1 S11 Ba4 2_656 . 74.85(6)
S4B Ba4 S11 C111 . . 21.9(7)
S4A Ba4 S11 C111 . . 8.9(4)
S12 Ba4 S11 C111 2_656 . -103.6(3)
S21 Ba4 S11 C111 . . 112.8(3)
S Ba4 S11 C111 . . -175.7(3)
S22 Ba4 S11 C111 2_656 . -174.0(3)
Ba3 Ba4 S11 C111 2_656 . -144.6(3)
Ba3 Ba4 S11 C111 . . 140.2(3)
Ba2 Ba4 S11 C111 . . 153.5(3)
Ba1 Ba4 S11 C111 . . -130.4(3)
S4B Ba4 S11 Ba3 . . -118.3(6)
S4A Ba4 S11 Ba3 . . -131.31(18)
S12 Ba4 S11 Ba3 2_656 . 116.20(7)
S21 Ba4 S11 Ba3 . . -27.42(4)
S Ba4 S11 Ba3 . . 44.15(6)
S22 Ba4 S11 Ba3 2_656 . 45.85(12)
Ba3 Ba4 S11 Ba3 2_656 . 75.18(5)
Ba2 Ba4 S11 Ba3 . . 13.33(6)
Ba1 Ba4 S11 Ba3 . . 89.46(7)
S4B Ba4 S11 Ba1 . . 152.3(6)
S4A Ba4 S11 Ba1 . . 139.23(18)
S12 Ba4 S11 Ba1 2_656 . 26.73(7)
S21 Ba4 S11 Ba1 . . -116.89(8)
S Ba4 S11 Ba1 . . -45.31(6)
S22 Ba4 S11 Ba1 2_656 . -43.62(12)
Ba3 Ba4 S11 Ba1 2_656 . -14.29(6)
Ba3 Ba4 S11 Ba1 . . -89.46(7)
Ba2 Ba4 S11 Ba1 . . -76.14(5)
O1C Ba3 S21 C211 . . -3.4(2)
S Ba3 S21 C211 . . 164.87(18)
S12 Ba3 S21 C211 . . 168.15(18)
S11 Ba3 S21 C211 . . 92.23(17)
S22 Ba3 S21 C211 . . -121.31(17)
Ba4 Ba3 S21 C211 2_656 . -162.68(16)
Ba1 Ba3 S21 C211 . . 132.44(16)
Ba4 Ba3 S21 C211 . . 120.06(18)
Ba2 Ba3 S21 C211 . . -149.94(19)
O1C Ba3 S21 Ba4 . . -123.45(11)
S Ba3 S21 Ba4 . . 44.81(6)
S12 Ba3 S21 Ba4 . . 48.10(13)
S11 Ba3 S21 Ba4 . . -27.83(4)
S22 Ba3 S21 Ba4 . . 118.64(6)
Ba4 Ba3 S21 Ba4 2_656 . 77.26(5)
Ba1 Ba3 S21 Ba4 . . 12.38(5)
Ba2 Ba3 S21 Ba4 . . 90.00(6)
O1C Ba3 S21 Ba2 . . 146.55(11)
S Ba3 S21 Ba2 . . -45.19(6)
S12 Ba3 S21 Ba2 . . -41.90(14)
S11 Ba3 S21 Ba2 . . -117.83(7)
S22 Ba3 S21 Ba2 . . 28.64(6)
Ba4 Ba3 S21 Ba2 2_656 . -12.74(6)
Ba1 Ba3 S21 Ba2 . . -77.62(5)
Ba4 Ba3 S21 Ba2 . . -90.00(6)
S4B Ba4 S21 C211 . . 24.5(5)
S4A Ba4 S21 C211 . . 19.5(2)
S12 Ba4 S21 C211 2_656 . -153.58(18)
S Ba4 S21 C211 . . -154.09(19)
S11 Ba4 S21 C211 . . -83.28(18)
S22 Ba4 S21 C211 2_656 . 134.74(18)
Ba3 Ba4 S21 C211 2_656 . 176.53(17)
Ba3 Ba4 S21 C211 . . -110.72(19)
Ba2 Ba4 S21 C211 . . 159.5(2)
Ba1 Ba4 S21 C211 . . -122.55(17)
S4B Ba4 S21 Ba3 . . 135.2(4)
S4A Ba4 S21 Ba3 . . 130.19(12)
S12 Ba4 S21 Ba3 2_656 . -42.86(11)
S Ba4 S21 Ba3 . . -43.37(6)
S11 Ba4 S21 Ba3 . . 27.44(4)
S22 Ba4 S21 Ba3 2_656 . -114.54(6)
Ba3 Ba4 S21 Ba3 2_656 . -72.76(4)
Ba2 Ba4 S21 Ba3 . . -89.76(6)
Ba1 Ba4 S21 Ba3 . . -11.83(5)
S4B Ba4 S21 Ba2 . . -135.0(4)
S4A Ba4 S21 Ba2 . . -140.06(12)
S12 Ba4 S21 Ba2 2_656 . 46.90(11)
S Ba4 S21 Ba2 . . 46.38(6)
S11 Ba4 S21 Ba2 . . 117.20(8)
S22 Ba4 S21 Ba2 2_656 . -24.78(6)
Ba3 Ba4 S21 Ba2 2_656 . 17.00(5)
Ba3 Ba4 S21 Ba2 . . 89.76(6)
Ba1 Ba4 S21 Ba2 . . 77.93(4)
O1B Ba2 S21 C211 2_656 . -31.6(3)
O1B Ba2 S21 C211 . . 15.1(4)
S22 Ba2 S21 C211 . . 95.0(3)
S22 Ba2 S21 C211 2_656 . -122.4(3)
S21 Ba2 S21 C211 2_656 . 166.8(3)
S Ba2 S21 C211 . . 166.8(3)
Ba3 Ba2 S21 C211 . . 123.6(3)
Ba3 Ba2 S21 C211 2_656 . -164.0(3)
Ba4 Ba2 S21 C211 . . -147.4(3)
Ba4 Ba2 S21 C211 2_656 . 135.8(3)
O1B Ba2 S21 Ba3 2_656 . -155.20(16)
O1B Ba2 S21 Ba3 . . -108.5(2)
S22 Ba2 S21 Ba3 . . -28.52(6)
S22 Ba2 S21 Ba3 2_656 . 114.04(6)
S21 Ba2 S21 Ba3 2_656 . 43.21(3)
S Ba2 S21 Ba3 . . 43.21(3)
Ba3 Ba2 S21 Ba3 2_656 . 72.43(5)
Ba4 Ba2 S21 Ba3 . . 89.01(6)
Ba4 Ba2 S21 Ba3 2_656 . 12.22(5)
O1B Ba2 S21 Ba4 2_656 . 115.79(16)
O1B Ba2 S21 Ba4 . . 162.5(2)
S22 Ba2 S21 Ba4 . . -117.53(6)
S22 Ba2 S21 Ba4 2_656 . 25.03(6)
S21 Ba2 S21 Ba4 2_656 . -45.80(3)
S Ba2 S21 Ba4 . . -45.80(3)
Ba3 Ba2 S21 Ba4 . . -89.01(6)
Ba3 Ba2 S21 Ba4 2_656 . -16.58(5)
Ba4 Ba2 S21 Ba4 2_656 . -76.79(5)
O1C Ba3 S12 C121 . . -16.1(2)
S Ba3 S12 C121 . . 175.6(2)
S21 Ba3 S12 C121 . . 172.3(2)
S11 Ba3 S12 C121 . . -112.2(2)
S22 Ba3 S12 C121 . . 102.0(2)
Ba4 Ba3 S12 C121 2_656 . 131.1(2)
Ba1 Ba3 S12 C121 . . -138.2(2)
Ba4 Ba3 S12 C121 . . -153.6(2)
Ba2 Ba3 S12 C121 . . 142.4(2)
O1C Ba3 S12 Ba4 . 2_656 -147.25(11)
S Ba3 S12 Ba4 . 2_656 44.42(6)
S21 Ba3 S12 Ba4 . 2_656 41.14(14)
S11 Ba3 S12 Ba4 . 2_656 116.65(7)
S22 Ba3 S12 Ba4 . 2_656 -29.11(4)
Ba1 Ba3 S12 Ba4 . 2_656 90.68(6)
Ba4 Ba3 S12 Ba4 . 2_656 75.21(6)
Ba2 Ba3 S12 Ba4 . 2_656 11.27(6)
O1C Ba3 S12 Ba1 . . 122.07(11)
S Ba3 S12 Ba1 . . -46.26(6)
S21 Ba3 S12 Ba1 . . -49.54(13)
S11 Ba3 S12 Ba1 . . 25.97(6)
S22 Ba3 S12 Ba1 . . -119.80(7)
Ba4 Ba3 S12 Ba1 2_656 . -90.68(6)
Ba4 Ba3 S12 Ba1 . . -15.47(6)
Ba2 Ba3 S12 Ba1 . . -79.41(5)
O1A Ba1 S12 C121 . . -15.0(5)
O1A Ba1 S12 C121 2_656 . -13.0(3)
S11 Ba1 S12 C121 2_656 . -122.4(3)
S11 Ba1 S12 C121 . . 95.6(3)
S Ba1 S12 C121 . . 166.3(3)
S12 Ba1 S12 C121 2_656 . 166.3(3)
Ba3 Ba1 S12 C121 2_656 . -163.5(3)
Ba3 Ba1 S12 C121 . . 121.6(3)
Ba4 Ba1 S12 C121 2_656 . -148.6(3)
Ba4 Ba1 S12 C121 . . 136.2(3)
O1A Ba1 S12 Ba3 . . -136.6(4)
O1A Ba1 S12 Ba3 2_656 . -134.5(2)
S11 Ba1 S12 Ba3 2_656 . 116.01(6)
S11 Ba1 S12 Ba3 . . -25.99(6)
S Ba1 S12 Ba3 . . 44.70(3)
S12 Ba1 S12 Ba3 2_656 . 44.70(3)
Ba3 Ba1 S12 Ba3 2_656 . 74.93(5)
Ba4 Ba1 S12 Ba3 2_656 . 89.80(6)
Ba4 Ba1 S12 Ba3 . . 14.65(5)
O1A Ba1 S12 Ba4 . 2_656 133.6(4)
O1A Ba1 S12 Ba4 2_656 2_656 135.7(2)
S11 Ba1 S12 Ba4 2_656 2_656 26.21(6)
S11 Ba1 S12 Ba4 . 2_656 -115.80(7)
S Ba1 S12 Ba4 . 2_656 -45.10(4)
S12 Ba1 S12 Ba4 2_656 2_656 -45.10(4)
Ba3 Ba1 S12 Ba4 2_656 2_656 -14.88(6)
Ba3 Ba1 S12 Ba4 . 2_656 -89.80(6)
Ba4 Ba1 S12 Ba4 . 2_656 -75.16(6)
O1C Ba3 S22 C221 . . -14.9(3)
S Ba3 S22 C221 . . 165.7(3)
S12 Ba3 S22 C221 . . -120.6(3)
S21 Ba3 S22 C221 . . 92.0(2)
S11 Ba3 S22 C221 . . 163.7(2)
Ba4 Ba3 S22 C221 2_656 . -149.0(3)
Ba1 Ba3 S22 C221 . . -162.5(2)
Ba4 Ba3 S22 C221 . . 132.7(2)
Ba2 Ba3 S22 C221 . . 121.0(3)
O1C Ba3 S22 Ba2 . . -135.83(12)
S Ba3 S22 Ba2 . . 44.72(6)
S12 Ba3 S22 Ba2 . . 118.49(8)
S21 Ba3 S22 Ba2 . . -29.00(6)
S11 Ba3 S22 Ba2 . . 42.78(13)
Ba4 Ba3 S22 Ba2 2_656 . 90.01(6)
Ba1 Ba3 S22 Ba2 . . 76.57(5)
Ba4 Ba3 S22 Ba2 . . 11.78(5)
O1C Ba3 S22 Ba4 . 2_656 134.16(12)
S Ba3 S22 Ba4 . 2_656 -45.29(6)
S12 Ba3 S22 Ba4 . 2_656 28.48(4)
S21 Ba3 S22 Ba4 . 2_656 -119.01(6)
S11 Ba3 S22 Ba4 . 2_656 -47.23(14)
Ba1 Ba3 S22 Ba4 . 2_656 -13.44(6)
Ba4 Ba3 S22 Ba4 . 2_656 -78.22(5)
Ba2 Ba3 S22 Ba4 . 2_656 -90.01(6)
O1B Ba2 S22 C221 2_656 . -11.5(3)
O1B Ba2 S22 C221 . . 57.0(3)
S22 Ba2 S22 C221 2_656 . -153.7(3)
S21 Ba2 S22 C221 . . -82.9(3)
S21 Ba2 S22 C221 2_656 . 136.4(3)
S Ba2 S22 C221 . . -153.7(3)
Ba3 Ba2 S22 C221 . . -111.2(3)
Ba3 Ba2 S22 C221 2_656 . 177.2(3)
Ba4 Ba2 S22 C221 . . -122.6(3)
Ba4 Ba2 S22 C221 2_656 . 161.1(3)
O1B Ba2 S22 Ba3 2_656 . 99.68(14)
O1B Ba2 S22 Ba3 . . 168.16(12)
S22 Ba2 S22 Ba3 2_656 . -42.51(3)
S21 Ba2 S22 Ba3 . . 28.28(6)
S21 Ba2 S22 Ba3 2_656 . -112.45(6)
S Ba2 S22 Ba3 . . -42.51(3)
Ba3 Ba2 S22 Ba3 2_656 . -71.66(5)
Ba4 Ba2 S22 Ba3 . . -11.39(5)
Ba4 Ba2 S22 Ba3 2_656 . -87.72(6)
O1B Ba2 S22 Ba4 2_656 2_656 -172.61(14)
O1B Ba2 S22 Ba4 . 2_656 -104.13(12)
S22 Ba2 S22 Ba4 2_656 2_656 45.21(3)
S21 Ba2 S22 Ba4 . 2_656 116.00(6)
S21 Ba2 S22 Ba4 2_656 2_656 -24.74(6)
S Ba2 S22 Ba4 . 2_656 45.21(3)
Ba3 Ba2 S22 Ba4 . 2_656 87.72(6)
Ba3 Ba2 S22 Ba4 2_656 2_656 16.06(5)
Ba4 Ba2 S22 Ba4 . 2_656 76.32(5)
S4B Ba4 S4A C41 . . 84.6(19)
S12 Ba4 S4A C41 2_656 . -77.5(5)
S21 Ba4 S4A C41 . . 107.2(4)
S Ba4 S4A C41 . . 160.0(12)
S11 Ba4 S4A C41 . . -165.9(4)
S22 Ba4 S4A C41 2_656 . 16.1(5)
Ba3 Ba4 S4A C41 2_656 . -33.2(7)
Ba3 Ba4 S4A C41 . . 151.1(4)
Ba2 Ba4 S4A C41 . . 66.8(5)
Ba1 Ba4 S4A C41 . . -127.8(4)
S4A Ba4 S4B C41 . . -68.5(18)
S12 Ba4 S4B C41 2_656 . -48.1(14)
S21 Ba4 S4B C41 . . 133.4(12)
S Ba4 S4B C41 . . 138.0(9)
S11 Ba4 S4B C41 . . -142.6(10)
S22 Ba4 S4B C41 2_656 . 48.2(13)
Ba3 Ba4 S4B C41 2_656 . 12(2)
Ba3 Ba4 S4B C41 . . 169.7(8)
Ba2 Ba4 S4B C41 . . 96.7(12)
Ba1 Ba4 S4B C41 . . -109.8(9)
O1A Ba1 O1A C1A 2_656 . -14(3)
S11 Ba1 O1A C1A 2_656 . 87(4)
S11 Ba1 O1A C1A . . -116(4)
S Ba1 O1A C1A . . 166(3)
S12 Ba1 O1A C1A . . -12(4)
S12 Ba1 O1A C1A 2_656 . 167(4)
Ba3 Ba1 O1A C1A 2_656 . 135(3)
Ba3 Ba1 O1A C1A . . -102(4)
Ba4 Ba1 O1A C1A 2_656 . 74(4)
Ba4 Ba1 O1A C1A . . -162(3)
Ba1 O1A C1A N2A . . 133(3)
Ba1 O1A C1A C6A . . -43(4)
O1A C1A N2A C3A . . 11(2)
C6A C1A N2A C3A . . -173.2(13)
O1A C1A N2A C4A . . 177.9(12)
C6A C1A N2A C4A . . -5.8(15)
C1A N2A C4A C5A . . 17(2)
C3A N2A C4A C5A . . -174.9(17)
N2A C4A C5A C6A . . -20(2)
C4A C5A C6A C1A . . 17(2)
O1A C1A C6A C5A . . 169.9(12)
N2A C1A C6A C5A . . -6.8(13)
O1B Ba2 O1B C1B 2_656 . -142.1(16)
S22 Ba2 O1B C1B . . 92.2(14)
S22 Ba2 O1B C1B 2_656 . -64.7(15)
S21 Ba2 O1B C1B . . 169.3(13)
S21 Ba2 O1B C1B 2_656 . 7.9(14)
S Ba2 O1B C1B . . 37.9(16)
Ba3 Ba2 O1B C1B . . 103.7(14)
Ba3 Ba2 O1B C1B 2_656 . -11.7(15)
Ba4 Ba2 O1B C1B . . -89.8(15)
Ba4 Ba2 O1B C1B 2_656 . 47.9(14)
Ba2 O1B C1B N2B . . -82.6(17)
Ba2 O1B C1B C6B . . 99.4(14)
O1B C1B N2B C3B . . 1.5(15)
C6B C1B N2B C3B . . 179.8(10)
O1B C1B N2B C4B . . -178.4(8)
C6B C1B N2B C4B . . -0.1(11)
C1B N2B C4B C5B . . -9.9(12)
C3B N2B C4B C5B . . 170.2(10)
N2B C4B C5B C6B . . 15.3(12)
C4B C5B C6B C1B . . -15.6(12)
O1B C1B C6B C5B . . -171.7(9)
N2B C1B C6B C5B . . 10.0(11)
S Ba3 O1C C1C . . 53.9(15)
S12 Ba3 O1C C1C . . -30.6(12)
S21 Ba3 O1C C1C . . 144.4(12)
S11 Ba3 O1C C1C . . 57.5(12)
S22 Ba3 O1C C1C . . -123.3(12)
Ba4 Ba3 O1C C1C 2_656 . -68.0(12)
Ba1 Ba3 O1C C1C . . 18.4(12)
Ba4 Ba3 O1C C1C . . 96.5(12)
Ba2 Ba3 O1C C1C . . -176.1(11)
Ba3 O1C C1C N2C . . -123.8(11)
Ba3 O1C C1C C6C . . 55.6(16)
O1C C1C N2C C4C . . 174.3(8)
C6C C1C N2C C4C . . -5.2(11)
O1C C1C N2C C3C . . 3.6(12)
C6C C1C N2C C3C . . -175.8(8)
C1C N2C C4C C5C . . 17.5(13)
C3C N2C C4C C5C . . -171.4(10)
N2C C4C C5C C6C . . -21.1(14)
O1C C1C C6C C5C . . 171.9(9)
N2C C1C C6C C5C . . -8.6(11)
C4C C5C C6C C1C . . 18.5(14)
Ba3 S11 C111 C113 . . -26.7(6)
Ba1 S11 C111 C113 . . 83.6(5)
Ba4 S11 C111 C113 . . -155.1(6)
Ba3 S11 C111 C112 . . 92.7(6)
Ba1 S11 C111 C112 . . -157.0(5)
Ba4 S11 C111 C112 . . -35.6(6)
Ba3 S11 C111 C114 . . -146.5(5)
Ba1 S11 C111 C114 . . -36.2(6)
Ba4 S11 C111 C114 . . 85.1(6)
Ba3 S11 C111 C117 . . -97.8(8)
Ba1 S11 C111 C117 . . 12.5(8)
Ba4 S11 C111 C117 . . 133.9(8)
Ba3 S11 C111 C115 . . 142.0(8)
Ba1 S11 C111 C115 . . -107.7(8)
Ba4 S11 C111 C115 . . 13.7(9)
Ba3 S11 C111 C116 . . 22.2(9)
Ba1 S11 C111 C116 . . 132.5(8)
Ba4 S11 C111 C116 . . -106.1(9)
Ba3 S12 C121 C122 . . -40.4(3)
Ba4 S12 C121 C122 2_656 . 68.6(3)
Ba1 S12 C121 C122 . . -152.3(3)
Ba3 S12 C121 C123 . . -160.4(3)
Ba4 S12 C121 C123 2_656 . -51.4(3)
Ba1 S12 C121 C123 . . 87.8(4)
Ba3 S12 C121 C124 . . 79.3(3)
Ba4 S12 C121 C124 2_656 . -171.7(3)
Ba1 S12 C121 C124 . . -32.6(4)
Ba3 S21 C211 C214 . . 167.1(5)
Ba4 S21 C211 C214 . . -93.5(5)
Ba2 S21 C211 C214 . . 48.6(5)
Ba3 S21 C211 C215 . . -35.7(6)
Ba4 S21 C211 C215 . . 63.7(6)
Ba2 S21 C211 C215 . . -154.2(6)
Ba3 S21 C211 C217 . . 84.3(6)
Ba4 S21 C211 C217 . . -176.3(6)
Ba2 S21 C211 C217 . . -34.1(6)
Ba3 S21 C211 C216 . . -155.7(6)
Ba4 S21 C211 C216 . . -56.3(6)
Ba2 S21 C211 C216 . . 85.8(6)
Ba3 S21 C211 C212 . . 47.0(5)
Ba4 S21 C211 C212 . . 146.4(5)
Ba2 S21 C211 C212 . . -71.5(5)
Ba3 S21 C211 C213 . . -72.9(5)
Ba4 S21 C211 C213 . . 26.5(5)
Ba2 S21 C211 C213 . . 168.6(5)
Ba3 S22 C221 C224 . . 14.3(4)
Ba2 S22 C221 C224 . . 115.0(4)
Ba4 S22 C221 C224 2_656 . -100.0(5)
Ba3 S22 C221 C223 . . 134.8(4)
Ba2 S22 C221 C223 . . -124.5(4)
Ba4 S22 C221 C223 2_656 . 20.5(6)
Ba3 S22 C221 C222 . . -104.9(4)
Ba2 S22 C221 C222 . . -4.3(4)
Ba4 S22 C221 C222 2_656 . 140.7(4)
Ba4 S4A C41 C44 . . -76.0(10)
Ba4 S4A C41 C43 . . 164.6(6)
Ba4 S4A C41 C42 . . 49.6(7)
Ba4 S4A C41 S4B . . -73.6(16)
Ba4 S4B C41 C44 . . -96.9(12)
Ba4 S4B C41 C43 . . 150.8(8)
Ba4 S4B C41 C42 . . 19.6(16)
Ba4 S4B C41 S4A . . 85.3(19)
